data_2211401
loop_
_publ_author_name
'Sar\?i, Musa'
'Poyraz, Mehmet'
'B\"uy\"ukg\"ung\"or, Orhan'

_publ_section_title
;
 \m~3~-Oxo-hexa-\m~2~-pivalato-(pivalic
 acid-\k<i>O</i>)bis(pyridine-\k<i>N</i>)trimanganese(III,III,II)
;
_journal_coeditor_code GG2014
_journal_issue 12
_journal_name_full 'Acta Crystallographica Section E'
_journal_page_first m3439
_journal_page_last m3441
_journal_paper_doi 10.1107/S1600536806048343
_journal_volume 62
_journal_year 2006
_chemical_formula_iupac '[Mn3 (C5 H9 O2)6 O (C5 H5 N)2 (C5 H10 O2)]'
_chemical_formula_moiety 'C45 H74 Mn3 N2 O15'
_chemical_formula_sum 'C45 H74 Mn3 N2 O15'
_chemical_formula_weight 1047.88
_chemical_name_systematic
;
\m~3~-Oxo-hexa-\m~2~-pivalato-(pivalic acid-\kO)bis(pyridine-
\kN)trimanganese(III,III,II)
;
_space_group_IT_number 14
_symmetry_cell_setting monoclinic
_symmetry_space_group_name_Hall '-P 2ybc'
_symmetry_space_group_name_H-M 'P 1 21/c 1'
_atom_sites_solution_hydrogens geom
_atom_sites_solution_primary direct
_atom_sites_solution_secondary difmap
_cell_angle_alpha 90.00
_cell_angle_beta 109.361(2)
_cell_angle_gamma 90.00
_cell_formula_units_Z 8
_cell_length_a 27.1668(7)
_cell_length_b 19.3139(4)
_cell_length_c 22.8444(5)
_cell_measurement_reflns_used 25
_cell_measurement_temperature 150(2)
_cell_measurement_theta_max 25.1
_cell_measurement_theta_min 1.3
_cell_volume 11308.5(5)
_computing_cell_refinement X-AREA
_computing_data_collection 'X-AREA (Stoe & Cie, 2002)'
_computing_data_reduction 'X-RED32 (Stoe & Cie, 2002)'
_computing_molecular_graphics 'ORTEP-3 (Farrugia, 1997)'
_computing_publication_material SHELXL97
_computing_structure_refinement 'SHELXL97 (Sheldrick, 1997)'
_computing_structure_solution 'SHELXS97 (Sheldrick, 1997)'
_diffrn_ambient_temperature 150(2)
_diffrn_measured_fraction_theta_full 0.992
_diffrn_measured_fraction_theta_max 0.992
_diffrn_measurement_device_type 'Stoe IPDS-2'
_diffrn_measurement_method '\f? \w?'
_diffrn_radiation_monochromator 'plane graphite'
_diffrn_radiation_source 'sealed X-ray tube, 12 x 0.4 mm long-fine focus'
_diffrn_radiation_type MoK\a
_diffrn_radiation_wavelength 0.71073
_diffrn_reflns_av_R_equivalents 0.1098
_diffrn_reflns_av_sigmaI/netI 0.0734
_diffrn_reflns_limit_h_max 32
_diffrn_reflns_limit_h_min -32
_diffrn_reflns_limit_k_max 23
_diffrn_reflns_limit_k_min -23
_diffrn_reflns_limit_l_max 27
_diffrn_reflns_limit_l_min -27
_diffrn_reflns_number 20095
_diffrn_reflns_theta_full 25.08
_diffrn_reflns_theta_max 25.1
_diffrn_reflns_theta_min 1.3
_exptl_absorpt_coefficient_mu 0.718
_exptl_absorpt_correction_T_max 0.854
_exptl_absorpt_correction_T_min 0.759
_exptl_absorpt_correction_type integration
_exptl_absorpt_process_details '(X-RED32; Stoe & Cie, 2002)'
_exptl_crystal_colour black
_exptl_crystal_density_diffrn 1.231
_exptl_crystal_density_method 'not measured'
_exptl_crystal_description prism
_exptl_crystal_F_000 4424
_exptl_crystal_size_max 0.52
_exptl_crystal_size_mid 0.32
_exptl_crystal_size_min 0.22
_refine_diff_density_max 0.621
_refine_diff_density_min -0.410
_refine_ls_extinction_coef none
_refine_ls_extinction_method SHELXL97
_refine_ls_goodness_of_fit_ref 1.054
_refine_ls_hydrogen_treatment constr
_refine_ls_matrix_type full
_refine_ls_number_parameters 1220
_refine_ls_number_reflns 19951
_refine_ls_number_restraints 171
_refine_ls_restrained_S_all 1.085
_refine_ls_R_factor_all 0.1026
_refine_ls_R_factor_gt 0.0571
_refine_ls_shift/su_max 0.024
_refine_ls_shift/su_mean 0.010
_refine_ls_structure_factor_coef Fsqd
_refine_ls_weighting_details 'w=1/[\s^2^(Fo^2^)+(0.0596P)^2^] where P=(Fo^2^+2Fc^2^)/3'
_refine_ls_weighting_scheme calc
_refine_ls_wR_factor_gt 0.1232
_refine_ls_wR_factor_ref 0.123
_reflns_number_gt 12017
_reflns_number_total 19951
_reflns_threshold_expression I>2\s(I)
_cod_data_source_file gg2014.cif
_cod_data_source_block I
_cod_depositor_comments
;
The following automatic conversions were performed:
'_symmetry_cell_setting' value 'Monoclinic' changed to 'monoclinic'
according to '/home/saulius/struct/CIF-dictionaries/cif_core.dic'
dictionary named 'cif_core.dic' version 2.4.1 from 2010-06-29.

Automatic conversion script
Id: cif_fix_enum 1527 2010-12-29 10:47:43Z saulius 

The following automatic conversions were performed:

'_symmetry_cell_setting' value 'Monoclinic' changed to 'monoclinic'
according to /home/saulius/struct/CIF-dictionaries/cif_core.dic
dictionary named 'cif_core.dic' version 2.4.1 from 2010-06-29.

Automatic conversion script
Id: cif_fix_values 1715 2011-07-08 13:25:40Z adriana 
;
_cod_original_sg_symbol_H-M 'P 21/c'
_cod_database_code 2211401
_cod_database_fobs_code 2211401

loop_
_symmetry_equiv_pos_as_xyz
'x, y, z'
'-x, y+1/2, -z+1/2'
'-x, -y, -z'
'x, -y-1/2, z-1/2'

loop_
_atom_site_type_symbol
_atom_site_label
_atom_site_fract_x
_atom_site_fract_y
_atom_site_fract_z
_atom_site_U_iso_or_equiv
_atom_site_adp_type
_atom_site_calc_flag
_atom_site_refinement_flags
_atom_site_occupancy
_atom_site_disorder_assembly
_atom_site_disorder_group
Mn Mn1A 0.82531(3) 0.29243(3) 0.28979(3) 0.03915(16) Uani d . 1 . .
Mn Mn2A 0.86849(3) 0.22251(3) 0.19076(3) 0.04138(16) Uani d . 1 . .
Mn Mn3A 0.92477(3) 0.17895(4) 0.34288(3) 0.04764(18) Uani d . 1 . .
O O1 0.86982(11) 0.23465(14) 0.27000(12) 0.0407(7) Uani d . 1 . .
O O2 0.82317(13) 0.36962(15) 0.22181(14) 0.0527(8) Uani d . 1 . .
O O3 0.87468(13) 0.32199(16) 0.17391(13) 0.0510(8) Uani d . 1 . .
O O4 0.78475(13) 0.23235(16) 0.14760(13) 0.0508(8) Uani d . 1 . .
O O5 0.75918(12) 0.25502(16) 0.22926(13) 0.0495(8) Uani d . 1 . .
O O6 0.95130(13) 0.21480(17) 0.21140(14) 0.0553(8) Uani d . 1 . .
O O7 0.99221(12) 0.20329(19) 0.31305(14) 0.0614(9) Uani d . 1 . .
O O8 0.86048(12) 0.12173(16) 0.19245(13) 0.0503(8) Uani d . 1 . .
O O9 0.91518(14) 0.08968(17) 0.28545(15) 0.0592(9) Uani d . 1 . .
O O10 0.98269(16) 0.1329(2) 0.42685(17) 0.0720(10) Uani d . 1 . .
O O11 1.05629(18) 0.1799(3) 0.4246(2) 0.1142(17) Uani d . 1 . .
H H11 1.0378 0.1903 0.3883 0.171 Uiso calc R 1 . .
O O12 0.86718(14) 0.13979(17) 0.37859(15) 0.0594(9) Uani d . 1 . .
O O13 0.81207(12) 0.22856(15) 0.35614(14) 0.0481(7) Uani d . 1 . .
O O14 0.94451(12) 0.27384(17) 0.39639(14) 0.0536(8) Uani d . 1 . .
O O15 0.88333(12) 0.35050(15) 0.34550(13) 0.0470(7) Uani d . 1 . .
N N1 0.77634(15) 0.35958(18) 0.31612(15) 0.0454(9) Uani d . 1 . .
N N2 0.86506(15) 0.20725(19) 0.09931(16) 0.0473(9) Uani d . 1 . .
C C1 0.7333(2) 0.3357(3) 0.3248(2) 0.0574(13) Uani d . 1 . .
H H1 0.7249 0.2880 0.3178 0.069 Uiso calc R 1 . .
C C2 0.7005(2) 0.3779(3) 0.3437(3) 0.0721(16) Uani d . 1 . .
H H2 0.6702 0.3591 0.3497 0.087 Uiso calc R 1 . .
C C3 0.7115(3) 0.4463(3) 0.3538(2) 0.0711(16) Uani d . 1 . .
H H3 0.6891 0.4762 0.3665 0.085 Uiso calc R 1 . .
C C4 0.7557(3) 0.4709(3) 0.3453(2) 0.0703(16) Uani d . 1 . .
H H4 0.7650 0.5183 0.3528 0.084 Uiso calc R 1 . .
C C5 0.7871(2) 0.4266(2) 0.3258(2) 0.0550(13) Uani d . 1 . .
H H5 0.8173 0.4446 0.3192 0.066 Uiso calc R 1 . .
C C6 0.8500(2) 0.3732(2) 0.1867(2) 0.0529(12) Uani d D 1 A .
C C7 0.8506(2) 0.4412(2) 0.1537(2) 0.0777(18) Uani d D 1 . .
C C8A 0.8490(6) 0.5021(5) 0.1936(5) 0.079(5) Uiso d PD 0.559(15) A -1
H H8A 0.8513 0.5450 0.1717 0.118 Uiso calc PR 0.559(15) A -1
H H8B 0.8785 0.4996 0.2325 0.118 Uiso calc PR 0.559(15) A -1
H H8C 0.8162 0.5016 0.2027 0.118 Uiso calc PR 0.559(15) A -1
C C9A 0.7958(4) 0.4385(6) 0.0977(5) 0.074(4) Uiso d PD 0.559(15) A -1
H H9A 0.7913 0.4810 0.0731 0.111 Uiso calc PR 0.559(15) A -1
H H9B 0.7672 0.4343 0.1148 0.111 Uiso calc PR 0.559(15) A -1
H H9C 0.7954 0.3985 0.0713 0.111 Uiso calc PR 0.559(15) A -1
C C10A 0.8902(5) 0.4452(7) 0.1230(7) 0.099(5) Uiso d PD 0.559(15) A -1
H H10A 0.8865 0.4054 0.0953 0.148 Uiso calc PR 0.559(15) A -1
H H10B 0.9250 0.4448 0.1544 0.148 Uiso calc PR 0.559(15) A -1
H H10C 0.8854 0.4881 0.0989 0.148 Uiso calc PR 0.559(15) A -1
C C8C 0.8324(6) 0.5005(5) 0.1857(6) 0.053(4) Uiso d PD 0.441(15) A -2
H H8D 0.8348 0.5442 0.1651 0.080 Uiso calc PR 0.441(15) A -2
H H8E 0.8545 0.5027 0.2293 0.080 Uiso calc PR 0.441(15) A -2
H H8F 0.7961 0.4925 0.1831 0.080 Uiso calc PR 0.441(15) A -2
C C9C 0.8264(7) 0.4360(8) 0.0866(4) 0.102(6) Uiso d PD 0.441(15) A -2
H H9D 0.8270 0.4815 0.0677 0.153 Uiso calc PR 0.441(15) A -2
H H9E 0.7902 0.4206 0.0767 0.153 Uiso calc PR 0.441(15) A -2
H H9F 0.8456 0.4026 0.0703 0.153 Uiso calc PR 0.441(15) A -2
C C10C 0.9106(4) 0.4554(8) 0.1645(8) 0.089(5) Uiso d PD 0.441(15) A -2
H H10D 0.9237 0.4207 0.1422 0.134 Uiso calc PR 0.441(15) A -2
H H10E 0.9303 0.4527 0.2090 0.134 Uiso calc PR 0.441(15) A -2
H H10F 0.9146 0.5017 0.1491 0.134 Uiso calc PR 0.441(15) A -2
C C11 0.75036(19) 0.2439(2) 0.1714(2) 0.0472(11) Uani d . 1 . .
C C12 0.69318(19) 0.2456(3) 0.1309(2) 0.0600(13) Uani d . 1 . .
C C13 0.6670(2) 0.1829(4) 0.1471(3) 0.094(2) Uani d . 1 . .
H H13A 0.6304 0.1814 0.1203 0.141 Uiso calc R 1 . .
H H13B 0.6688 0.1859 0.1906 0.141 Uiso calc R 1 . .
H H13C 0.6848 0.1408 0.1409 0.141 Uiso calc R 1 . .
C C14 0.6687(2) 0.3131(4) 0.1438(3) 0.096(2) Uani d . 1 . .
H H14A 0.6316 0.3141 0.1189 0.144 Uiso calc R 1 . .
H H14B 0.6864 0.3527 0.1329 0.144 Uiso calc R 1 . .
H H14C 0.6724 0.3154 0.1879 0.144 Uiso calc R 1 . .
C C15 0.6882(2) 0.2426(4) 0.0626(2) 0.0845(19) Uani d . 1 . .
H H15A 0.6512 0.2410 0.0372 0.127 Uiso calc R 1 . .
H H15B 0.7059 0.2011 0.0548 0.127 Uiso calc R 1 . .
H H15C 0.7044 0.2838 0.0517 0.127 Uiso calc R 1 . .
C C16 0.8964(2) 0.2420(3) 0.0750(2) 0.0525(12) Uani d . 1 . .
H H16 0.9205 0.2744 0.1001 0.063 Uiso calc R 1 . .
C C17 0.8945(2) 0.2318(3) 0.0145(2) 0.0630(14) Uani d . 1 . .
H H17 0.9168 0.2574 -0.0019 0.076 Uiso calc R 1 . .
C C18 0.8601(2) 0.1845(3) -0.0216(2) 0.0660(15) Uani d . 1 . .
H H18 0.8589 0.1761 -0.0630 0.079 Uiso calc R 1 . .
C C19 0.8273(2) 0.1493(3) 0.0026(2) 0.0610(14) Uani d . 1 . .
H H19 0.8026 0.1172 -0.0221 0.073 Uiso calc R 1 . .
C C20 0.8309(2) 0.1616(3) 0.0630(2) 0.0538(12) Uani d . 1 . .
H H20 0.8085 0.1370 0.0799 0.065 Uiso calc R 1 . .
C C21 0.99165(18) 0.2084(3) 0.2574(2) 0.0527(12) Uani d D 1 B .
C C22 1.0419(2) 0.2027(3) 0.2441(2) 0.0775(17) Uani d D 1 . .
C C23A 1.0465(4) 0.2567(5) 0.1991(4) 0.073(3) Uiso d PD 0.603(11) B -1
H H23A 1.0437 0.3028 0.2157 0.109 Uiso calc PR 0.603(11) B -1
H H23B 1.0185 0.2505 0.1594 0.109 Uiso calc PR 0.603(11) B -1
H H23C 1.0804 0.2522 0.1929 0.109 Uiso calc PR 0.603(11) B -1
C C24A 1.0894(3) 0.1935(6) 0.2981(4) 0.086(4) Uiso d PD 0.603(11) B -1
H H24A 1.1190 0.1839 0.2839 0.129 Uiso calc PR 0.603(11) B -1
H H24B 1.0846 0.1547 0.3233 0.129 Uiso calc PR 0.603(11) B -1
H H24C 1.0963 0.2359 0.3232 0.129 Uiso calc PR 0.603(11) B -1
C C25A 1.0361(4) 0.1300(4) 0.2081(5) 0.094(4) Uiso d PD 0.603(11) B -1
H H25A 1.0685 0.1195 0.2000 0.141 Uiso calc PR 0.603(11) B -1
H H25B 1.0072 0.1329 0.1687 0.141 Uiso calc PR 0.603(11) B -1
H H25C 1.0289 0.0932 0.2337 0.141 Uiso calc PR 0.603(11) B -1
C C23C 1.0392(7) 0.2266(10) 0.1811(5) 0.100(6) Uiso d PD 0.397(11) B -2
H H23D 1.0235 0.2728 0.1735 0.150 Uiso calc PR 0.397(11) B -2
H H23E 1.0178 0.1943 0.1499 0.150 Uiso calc PR 0.397(11) B -2
H H23F 1.0744 0.2284 0.1785 0.150 Uiso calc PR 0.397(11) B -2
C C24C 1.0772(7) 0.2602(9) 0.2897(8) 0.132(9) Uiso d PD 0.397(11) B -2
H H24D 1.0647 0.2673 0.3248 0.197 Uiso calc PR 0.397(11) B -2
H H24E 1.0750 0.3038 0.2671 0.197 Uiso calc PR 0.397(11) B -2
H H24F 1.1136 0.2445 0.3051 0.197 Uiso calc PR 0.397(11) B -2
C C25C 1.0724(7) 0.1392(7) 0.2694(9) 0.124(8) Uiso d PD 0.397(11) B -2
H H25D 1.1073 0.1432 0.2659 0.186 Uiso calc PR 0.397(11) B -2
H H25E 1.0545 0.0988 0.2459 0.186 Uiso calc PR 0.397(11) B -2
H H25F 1.0755 0.1338 0.3132 0.186 Uiso calc PR 0.397(11) B -2
C C26 0.88364(19) 0.0761(2) 0.2333(2) 0.0488(11) Uani d D 1 C .
C C27 0.8702(2) 0.0014(3) 0.2147(2) 0.0680(15) Uani d D 1 . .
C C28A 0.9032(6) -0.0478(7) 0.2591(7) 0.124(5) Uiso d P 0.677(11) C -1
H H28A 0.9391 -0.0442 0.2589 0.186 Uiso calc PR 0.677(11) C -1
H H28B 0.8903 -0.0949 0.2474 0.186 Uiso calc PR 0.677(11) C -1
H H28C 0.9023 -0.0374 0.3007 0.186 Uiso calc PR 0.677(11) C -1
C C29A 0.8095(4) -0.0049(6) 0.2066(6) 0.089(3) Uiso d P 0.677(11) C -1
H H29A 0.7976 -0.0523 0.1941 0.133 Uiso calc PR 0.677(11) C -1
H H29B 0.7895 0.0276 0.1747 0.133 Uiso calc PR 0.677(11) C -1
H H29C 0.8044 0.0059 0.2461 0.133 Uiso calc PR 0.677(11) C -1
C C30A 0.8715(5) -0.0115(5) 0.1486(5) 0.080(3) Uiso d P 0.677(11) C -1
H H30A 0.9058 0.0013 0.1467 0.120 Uiso calc PR 0.677(11) C -1
H H30B 0.8446 0.0166 0.1189 0.120 Uiso calc PR 0.677(11) C -1
H H30C 0.8649 -0.0606 0.1382 0.120 Uiso calc PR 0.677(11) C -1
C C28C 0.8855(7) -0.0441(7) 0.2733(5) 0.057(5) Uiso d PD 0.323(11) C -2
H H28D 0.8774 -0.0926 0.2613 0.086 Uiso calc PR 0.323(11) C -2
H H28E 0.8659 -0.0294 0.3002 0.086 Uiso calc PR 0.323(11) C -2
H H28F 0.9230 -0.0394 0.2955 0.086 Uiso calc PR 0.323(11) C -2
C C29C 0.8128(4) -0.0091(11) 0.1813(10) 0.097(8) Uiso d PD 0.323(11) C -2
H H29D 0.8060 -0.0584 0.1718 0.145 Uiso calc PR 0.323(11) C -2
H H29E 0.8022 0.0175 0.1426 0.145 Uiso calc PR 0.323(11) C -2
H H29F 0.7930 0.0066 0.2076 0.145 Uiso calc PR 0.323(11) C -2
C C30C 0.9016(8) -0.0193(9) 0.1740(9) 0.088(7) Uiso d PD 0.323(11) C -2
H H30D 0.9389 -0.0176 0.1982 0.133 Uiso calc PR 0.323(11) C -2
H H30E 0.8942 0.0127 0.1389 0.133 Uiso calc PR 0.323(11) C -2
H H30F 0.8921 -0.0665 0.1586 0.133 Uiso calc PR 0.323(11) C -2
C C31 1.0272(3) 0.1490(3) 0.4527(3) 0.0797(17) Uani d D 1 D .
C C32 1.0567(2) 0.1329(3) 0.5203(3) 0.091(2) Uani d D 1 . .
C C33A 1.0174(4) 0.1018(8) 0.5482(5) 0.099(4) Uiso d PD 0.73(2) D -1
H H33A 0.9904 0.1361 0.5465 0.148 Uiso calc PR 0.73(2) D -1
H H33B 1.0356 0.0888 0.5915 0.148 Uiso calc PR 0.73(2) D -1
H H33C 1.0013 0.0606 0.5245 0.148 Uiso calc PR 0.73(2) D -1
C C34A 1.0965(5) 0.0781(6) 0.5211(5) 0.095(4) Uiso d PD 0.73(2) D -1
H H34A 1.1226 0.0975 0.5046 0.143 Uiso calc PR 0.73(2) D -1
H H34B 1.0790 0.0388 0.4954 0.143 Uiso calc PR 0.73(2) D -1
H H34C 1.1137 0.0624 0.5638 0.143 Uiso calc PR 0.73(2) D -1
C C35A 1.0848(4) 0.1981(4) 0.5517(4) 0.084(4) Uiso d PD 0.73(2) D -1
H H35A 1.1042 0.1880 0.5953 0.126 Uiso calc PR 0.73(2) D -1
H H35B 1.0592 0.2347 0.5492 0.126 Uiso calc PR 0.73(2) D -1
H H35C 1.1090 0.2134 0.5307 0.126 Uiso calc PR 0.73(2) D -1
C C33C 1.0190(7) 0.1349(17) 0.5567(7) 0.071(8) Uiso d PD 0.27(2) D -2
H H33D 1.0387 0.1340 0.6012 0.107 Uiso calc PR 0.27(2) D -2
H H33E 0.9959 0.0945 0.5458 0.107 Uiso calc PR 0.27(2) D -2
H H33F 0.9981 0.1773 0.5465 0.107 Uiso calc PR 0.27(2) D -2
C C34C 1.0757(17) 0.0585(11) 0.5227(13) 0.157(18) Uiso d PD 0.27(2) D -2
H H34D 1.0788 0.0460 0.4825 0.235 Uiso calc PR 0.27(2) D -2
H H34E 1.0508 0.0275 0.5321 0.235 Uiso calc PR 0.27(2) D -2
H H34F 1.1099 0.0542 0.5551 0.235 Uiso calc PR 0.27(2) D -2
C C35C 1.1010(13) 0.183(2) 0.5450(14) 0.21(11) Uiso d PD 0.27(2) D -2
H H35D 1.0898 0.2218 0.5656 0.780 Uiso calc PR 0.27(2) D -2
H H35E 1.1113 0.2013 0.5107 0.780 Uiso calc PR 0.27(2) D -2
H H35F 1.1307 0.1598 0.5749 0.780 Uiso calc PR 0.27(2) D -2
C C36 0.8247(2) 0.1671(3) 0.3751(2) 0.0497(11) Uani d . 1 . .
C C37 0.7839(2) 0.1253(3) 0.3919(2) 0.0578(13) Uani d . 1 . .
C C38 0.8056(3) 0.0560(3) 0.4207(3) 0.0794(17) Uani d . 1 . .
H H38A 0.7793 0.0318 0.4339 0.119 Uiso calc R 1 . .
H H38B 0.8370 0.0637 0.4567 0.119 Uiso calc R 1 . .
H H38C 0.8145 0.0277 0.3900 0.119 Uiso calc R 1 . .
C C39 0.7377(2) 0.1139(3) 0.3322(3) 0.0742(16) Uani d . 1 . .
H H39A 0.7103 0.0880 0.3417 0.111 Uiso calc R 1 . .
H H39B 0.7494 0.0877 0.3025 0.111 Uiso calc R 1 . .
H H39C 0.7239 0.1588 0.3142 0.111 Uiso calc R 1 . .
C C40 0.7652(2) 0.1675(3) 0.4382(3) 0.0715(15) Uani d . 1 . .
H H40A 0.7370 0.1424 0.4469 0.107 Uiso calc R 1 . .
H H40B 0.7524 0.2127 0.4201 0.107 Uiso calc R 1 . .
H H40C 0.7944 0.1740 0.4769 0.107 Uiso calc R 1 . .
C C41 0.92971(19) 0.3341(3) 0.3795(2) 0.0519(12) Uani d D 1 E .
C C42 0.9677(2) 0.3938(3) 0.4008(3) 0.085(2) Uani d D 1 . .
C C43A 0.9463(5) 0.4630(4) 0.3799(6) 0.102(4) Uiso d PD 0.603(12) E -1
H H43A 0.9161 0.4716 0.3933 0.153 Uiso calc PR 0.603(12) E -1
H H43B 0.9354 0.4654 0.3345 0.153 Uiso calc PR 0.603(12) E -1
H H43C 0.9731 0.4981 0.3979 0.153 Uiso calc PR 0.603(12) E -1
C C44A 0.9881(5) 0.3901(7) 0.4735(4) 0.121(5) Uiso d PD 0.603(12) E -1
H H44A 0.9599 0.4030 0.4892 0.181 Uiso calc PR 0.603(12) E -1
H H44B 1.0174 0.4222 0.4898 0.181 Uiso calc PR 0.603(12) E -1
H H44C 0.9997 0.3429 0.4867 0.181 Uiso calc PR 0.603(12) E -1
C C45A 1.0174(4) 0.3749(7) 0.3874(7) 0.130(6) Uiso d PD 0.603(12) E -1
H H45A 1.0449 0.4082 0.4079 0.196 Uiso calc PR 0.603(12) E -1
H H45B 1.0107 0.3760 0.3425 0.196 Uiso calc PR 0.603(12) E -1
H H45C 1.0286 0.3283 0.4032 0.196 Uiso calc PR 0.603(12) E -1
C C43C 0.9406(7) 0.4542(8) 0.4203(10) 0.122(8) Uiso d PD 0.397(12) E -2
H H43D 0.9268 0.4388 0.4527 0.184 Uiso calc PR 0.397(12) E -2
H H43E 0.9119 0.4708 0.3844 0.184 Uiso calc PR 0.397(12) E -2
H H43F 0.9657 0.4917 0.4365 0.184 Uiso calc PR 0.397(12) E -2
C C44C 1.0183(5) 0.3756(10) 0.4470(8) 0.118(8) Uiso d PD 0.397(12) E -2
H H44D 1.0402 0.4170 0.4581 0.177 Uiso calc PR 0.397(12) E -2
H H44E 1.0356 0.3406 0.4297 0.177 Uiso calc PR 0.397(12) E -2
H H44F 1.0126 0.3570 0.4842 0.177 Uiso calc PR 0.397(12) E -2
C C45C 0.9763(8) 0.4163(11) 0.3396(7) 0.150(10) Uiso d PD 0.397(12) E -2
H H45D 0.9996 0.4565 0.3477 0.225 Uiso calc PR 0.397(12) E -2
H H45E 0.9427 0.4287 0.3087 0.225 Uiso calc PR 0.397(12) E -2
H H45F 0.9920 0.3781 0.3238 0.225 Uiso calc PR 0.397(12) E -2
Mn Mn1B 0.68938(3) 0.67126(3) 0.38118(3) 0.04092(16) Uani d . 1 . .
Mn Mn2B 0.56915(2) 0.62799(3) 0.35102(3) 0.03668(15) Uani d . 1 . .
Mn Mn3B 0.60391(3) 0.79773(3) 0.37093(3) 0.04097(16) Uani d . 1 . .
O O16 0.62120(11) 0.69161(13) 0.36784(12) 0.0388(7) Uani d . 1 . .
O O17 0.68762(12) 0.57536(15) 0.43229(13) 0.0465(7) Uani d . 1 . .
O O18 0.60346(12) 0.57040(14) 0.42419(12) 0.0432(7) Uani d . 1 . .
O O19 0.67653(12) 0.62185(15) 0.30219(13) 0.0466(7) Uani d . 1 . .
O O20 0.60129(12) 0.56872(14) 0.29198(13) 0.0442(7) Uani d . 1 . .
O O21 0.52246(11) 0.67537(15) 0.27773(12) 0.0445(7) Uani d . 1 . .
O O22 0.53087(12) 0.78861(15) 0.29810(14) 0.0503(8) Uani d . 1 . .
O O23 0.52823(11) 0.67380(15) 0.40869(13) 0.0437(7) Uani d . 1 . .
O O24 0.56528(13) 0.77571(15) 0.44069(14) 0.0510(8) Uani d . 1 . .
O O25 0.58802(13) 0.90779(15) 0.39181(13) 0.0516(8) Uani d . 1 . .
O O26 0.58384(15) 0.89755(16) 0.48677(15) 0.0609(9) Uani d . 1 . .
H H26 0.5784 0.8560 0.4757 0.091 Uiso calc R 1 . .
O O27 0.67357(13) 0.81422(15) 0.45115(14) 0.0513(8) Uani d . 1 . .
O O28 0.71627(12) 0.71377(16) 0.46370(13) 0.0495(8) Uani d . 1 . .
O O29 0.64217(13) 0.83526(16) 0.30949(14) 0.0521(8) Uani d . 1 . .
O O30 0.70826(13) 0.76034(16) 0.33878(15) 0.0532(8) Uani d . 1 . .
N N3 0.76755(15) 0.64579(19) 0.39623(19) 0.0525(10) Uani d . 1 . .
N N4 0.51211(14) 0.55075(17) 0.32912(15) 0.0427(9) Uani d . 1 . .
C C46 0.7988(2) 0.6216(3) 0.4510(3) 0.0637(14) Uani d . 1 . .
H H46 0.7848 0.6152 0.4836 0.076 Uiso calc R 1 . .
C C47 0.8503(2) 0.6057(4) 0.4618(3) 0.090(2) Uani d . 1 . .
H H47 0.8716 0.5890 0.5012 0.108 Uiso calc R 1 . .
C C48 0.8708(3) 0.6144(4) 0.4139(4) 0.101(2) Uani d . 1 . .
H H48 0.9062 0.6036 0.4198 0.121 Uiso calc R 1 . .
C C49 0.8389(3) 0.6389(3) 0.3585(4) 0.0872(19) Uani d . 1 . .
H H49 0.8519 0.6453 0.3250 0.105 Uiso calc R 1 . .
C C50 0.7876(2) 0.6544(3) 0.3510(3) 0.0657(14) Uani d . 1 . .
H H50 0.7658 0.6718 0.3121 0.079 Uiso calc R 1 . .
C C51 0.65147(19) 0.5547(2) 0.45005(18) 0.0421(10) Uani d D 1 F .
C C52 0.66294(17) 0.5064(2) 0.5056(2) 0.0583(13) Uani d D 1 . .
C C53A 0.6402(5) 0.5332(7) 0.5513(5) 0.085(4) Uiso d PD 0.509(13) F -1
H H53A 0.6023 0.5382 0.5317 0.127 Uiso calc PR 0.509(13) F -1
H H53B 0.6555 0.5784 0.5664 0.127 Uiso calc PR 0.509(13) F -1
H H53C 0.6475 0.5009 0.5862 0.127 Uiso calc PR 0.509(13) F -1
C C54A 0.6329(4) 0.4375(4) 0.4781(5) 0.066(4) Uiso d PD 0.509(13) F -1
H H54A 0.6385 0.4032 0.5114 0.099 Uiso calc PR 0.509(13) F -1
H H54B 0.6460 0.4192 0.4461 0.099 Uiso calc PR 0.509(13) F -1
H H54C 0.5955 0.4473 0.4599 0.099 Uiso calc PR 0.509(13) F -1
C C55A 0.7203(3) 0.4892(7) 0.5317(5) 0.065(3) Uiso d PD 0.509(13) F -1
H H55A 0.7402 0.5315 0.5475 0.098 Uiso calc PR 0.509(13) F -1
H H55B 0.7318 0.4692 0.4990 0.098 Uiso calc PR 0.509(13) F -1
H H55C 0.7262 0.4558 0.5656 0.098 Uiso calc PR 0.509(13) F -1
C C53C 0.6731(5) 0.5583(5) 0.5615(4) 0.076(4) Uiso d PD 0.491(13) F -2
H H53D 0.6421 0.5874 0.5552 0.114 Uiso calc PR 0.491(13) F -2
H H53E 0.7031 0.5877 0.5640 0.114 Uiso calc PR 0.491(13) F -2
H H53F 0.6802 0.5322 0.6002 0.114 Uiso calc PR 0.491(13) F -2
C C54C 0.6181(4) 0.4632(7) 0.5069(7) 0.094(5) Uiso d PD 0.491(13) F -2
H H54D 0.6295 0.4310 0.5420 0.142 Uiso calc PR 0.491(13) F -2
H H54E 0.6048 0.4369 0.4681 0.142 Uiso calc PR 0.491(13) F -2
H H54F 0.5904 0.4931 0.5114 0.142 Uiso calc PR 0.491(13) F -2
C C55C 0.7122(4) 0.4651(6) 0.5162(5) 0.058(3) Uiso d PD 0.491(13) F -2
H H55D 0.7409 0.4965 0.5174 0.086 Uiso calc PR 0.491(13) F -2
H H55E 0.7070 0.4317 0.4825 0.086 Uiso calc PR 0.491(13) F -2
H H55F 0.7207 0.4404 0.5558 0.086 Uiso calc PR 0.491(13) F -2
C C56 0.63724(19) 0.5851(2) 0.27216(19) 0.0427(11) Uani d . 1 . .
C C57 0.6336(2) 0.5622(2) 0.2068(2) 0.0522(12) Uani d . 1 . .
C C58 0.6867(2) 0.5642(4) 0.1979(3) 0.0837(19) Uani d . 1 . .
H H58A 0.7009 0.6112 0.2057 0.126 Uiso calc R 1 . .
H H58B 0.6829 0.5506 0.1553 0.126 Uiso calc R 1 . .
H H58C 0.7104 0.5320 0.2270 0.126 Uiso calc R 1 . .
C C59 0.5964(2) 0.6136(3) 0.1631(2) 0.0734(16) Uani d . 1 . .
H H59A 0.5926 0.6018 0.1200 0.110 Uiso calc R 1 . .
H H59B 0.6106 0.6605 0.1723 0.110 Uiso calc R 1 . .
H H59C 0.5623 0.6114 0.1689 0.110 Uiso calc R 1 . .
C C60 0.6108(2) 0.4889(3) 0.1945(2) 0.0713(16) Uani d . 1 . .
H H60A 0.6076 0.4749 0.1522 0.107 Uiso calc R 1 . .
H H60B 0.5763 0.4883 0.1994 0.107 Uiso calc R 1 . .
H H60C 0.6340 0.4566 0.2242 0.107 Uiso calc R 1 . .
C C61 0.49427(19) 0.5246(2) 0.2712(2) 0.0499(11) Uani d . 1 . .
H H61 0.5054 0.5451 0.2399 0.060 Uiso calc R 1 . .
C C62 0.4604(2) 0.4690(2) 0.2555(2) 0.0592(13) Uani d . 1 . .
H H62 0.4490 0.4513 0.2144 0.071 Uiso calc R 1 . .
C C63 0.4436(2) 0.4399(3) 0.3000(3) 0.0636(14) Uani d . 1 . .
H H63 0.4205 0.4016 0.2903 0.076 Uiso calc R 1 . .
C C64 0.4606(2) 0.4668(3) 0.3589(2) 0.0612(14) Uani d . 1 . .
H H64 0.4489 0.4476 0.3903 0.073 Uiso calc R 1 . .
C C65 0.49491(19) 0.5220(2) 0.3722(2) 0.0536(12) Uani d . 1 . .
H H65 0.5067 0.5401 0.4131 0.064 Uiso calc R 1 . .
C C66 0.50690(17) 0.7380(2) 0.26840(19) 0.0435(10) Uani d D 1 G .
C C67 0.45471(19) 0.7499(2) 0.2182(2) 0.0597(13) Uani d D 1 . .
C C68A 0.4480(5) 0.6963(5) 0.1655(4) 0.096(4) Uiso d PD 0.595(10) G -1
H H68A 0.4170 0.7080 0.1302 0.144 Uiso calc PR 0.595(10) G -1
H H68B 0.4438 0.6499 0.1807 0.144 Uiso calc PR 0.595(10) G -1
H H68C 0.4789 0.6970 0.1524 0.144 Uiso calc PR 0.595(10) G -1
C C69A 0.4127(4) 0.7418(7) 0.2461(6) 0.112(5) Uiso d PD 0.595(10) G -1
H H69A 0.3787 0.7415 0.2132 0.167 Uiso calc PR 0.595(10) G -1
H H69B 0.4142 0.7805 0.2744 0.167 Uiso calc PR 0.595(10) G -1
H H69C 0.4176 0.6981 0.2692 0.167 Uiso calc PR 0.595(10) G -1
C C70A 0.4529(4) 0.8195(4) 0.1866(4) 0.067(3) Uiso d PD 0.595(10) G -1
H H70A 0.4828 0.8235 0.1718 0.100 Uiso calc PR 0.595(10) G -1
H H70B 0.4543 0.8567 0.2163 0.100 Uiso calc PR 0.595(10) G -1
H H70C 0.4204 0.8232 0.1514 0.100 Uiso calc PR 0.595(10) G -1
C C68C 0.4642(7) 0.7556(10) 0.1581(5) 0.116(7) Uiso d PD 0.405(10) G -2
H H68D 0.4931 0.7877 0.1624 0.173 Uiso calc PR 0.405(10) G -2
H H68E 0.4327 0.7728 0.1263 0.173 Uiso calc PR 0.405(10) G -2
H H68F 0.4732 0.7099 0.1458 0.173 Uiso calc PR 0.405(10) G -2
C C69C 0.4156(5) 0.6958(7) 0.2215(7) 0.079(5) Uiso d PD 0.405(10) G -2
H H69D 0.4253 0.6509 0.2086 0.119 Uiso calc PR 0.405(10) G -2
H H69E 0.3808 0.7089 0.1939 0.119 Uiso calc PR 0.405(10) G -2
H H69F 0.4154 0.6925 0.2642 0.119 Uiso calc PR 0.405(10) G -2
C C70C 0.4340(7) 0.8191(7) 0.2353(9) 0.137(9) Uiso d PD 0.405(10) G -2
H H70D 0.4624 0.8531 0.2474 0.205 Uiso calc PR 0.405(10) G -2
H H70E 0.4209 0.8114 0.2699 0.205 Uiso calc PR 0.405(10) G -2
H H70F 0.4057 0.8364 0.1990 0.205 Uiso calc PR 0.405(10) G -2
C C71 0.53819(17) 0.7238(2) 0.44541(19) 0.0400(10) Uani d . 1 . .
C C72 0.51769(18) 0.7226(2) 0.49973(19) 0.0451(11) Uani d . 1 . .
C C73 0.4863(2) 0.6575(3) 0.4989(2) 0.0640(14) Uani d . 1 . .
H H73A 0.4741 0.6575 0.5347 0.096 Uiso calc R 1 . .
H H73B 0.5083 0.6168 0.5008 0.096 Uiso calc R 1 . .
H H73C 0.4562 0.6561 0.4606 0.096 Uiso calc R 1 . .
C C74 0.4831(2) 0.7862(3) 0.4956(3) 0.0687(15) Uani d . 1 . .
H H74A 0.5038 0.8283 0.4982 0.103 Uiso calc R 1 . .
H H74B 0.4690 0.7854 0.5300 0.103 Uiso calc R 1 . .
H H74C 0.4542 0.7856 0.4561 0.103 Uiso calc R 1 . .
C C75 0.5641(2) 0.7256(3) 0.5602(2) 0.0658(14) Uani d . 1 . .
H H75A 0.5838 0.7684 0.5613 0.099 Uiso calc R 1 . .
H H75B 0.5868 0.6856 0.5625 0.099 Uiso calc R 1 . .
H H75C 0.5513 0.7247 0.5956 0.099 Uiso calc R 1 . .
C C76 0.59057(19) 0.9343(2) 0.4413(2) 0.0525(12) Uani d D 1 C .
C C77 0.5996(2) 1.0107(2) 0.4544(2) 0.0635(15) Uani d D 1 . .
C C78A 0.5444(3) 1.0430(4) 0.4226(4) 0.067(3) Uiso d PD 0.677(11) C -1
H H78A 0.5195 1.0224 0.4404 0.100 Uiso calc PR 0.677(11) C -1
H H78B 0.5329 1.0336 0.3779 0.100 Uiso calc PR 0.677(11) C -1
H H78C 0.5460 1.0931 0.4296 0.100 Uiso calc PR 0.677(11) C -1
C C79A 0.6138(4) 1.0278(5) 0.5210(4) 0.076(3) Uiso d PD 0.677(11) C -1
H H79A 0.6216 1.0773 0.5270 0.114 Uiso calc PR 0.677(11) C -1
H H79B 0.6446 1.0010 0.5446 0.114 Uiso calc PR 0.677(11) C -1
H H79C 0.5846 1.0163 0.5355 0.114 Uiso calc PR 0.677(11) C -1
C C80A 0.6358(3) 1.0365(4) 0.4223(4) 0.065(2) Uiso d PD 0.677(11) C -1
H H80A 0.6207 1.0273 0.3777 0.097 Uiso calc PR 0.677(11) C -1
H H80B 0.6694 1.0128 0.4390 0.097 Uiso calc PR 0.677(11) C -1
H H80C 0.6410 1.0865 0.4292 0.097 Uiso calc PR 0.677(11) C -1
C C78C 0.5553(8) 1.0427(10) 0.4699(14) 0.176(15) Uiso d PD 0.323(11) C -2
H H78D 0.5633 1.0913 0.4813 0.264 Uiso calc PR 0.323(11) C -2
H H78E 0.5501 1.0178 0.5049 0.264 Uiso calc PR 0.323(11) C -2
H H78F 0.5234 1.0399 0.4338 0.264 Uiso calc PR 0.323(11) C -2
C C79C 0.6484(7) 1.0168(10) 0.5138(7) 0.096(7) Uiso d PD 0.323(11) C -2
H H79D 0.6522 1.0649 0.5285 0.144 Uiso calc PR 0.323(11) C -2
H H79E 0.6796 1.0030 0.5042 0.144 Uiso calc PR 0.323(11) C -2
H H79F 0.6441 0.9865 0.5462 0.144 Uiso calc PR 0.323(11) C -2
C C80C 0.6120(9) 1.0470(9) 0.4029(7) 0.092(7) Uiso d PD 0.323(11) C -2
H H80D 0.5817 1.0448 0.3649 0.138 Uiso calc PR 0.323(11) C -2
H H80E 0.6419 1.0245 0.3958 0.138 Uiso calc PR 0.323(11) C -2
H H80F 0.6206 1.0955 0.4143 0.138 Uiso calc PR 0.323(11) C -2
C C81 0.70860(18) 0.7746(2) 0.4815(2) 0.0483(11) Uani d D 1 H .
C C82 0.74610(19) 0.7975(3) 0.5435(2) 0.0650(14) Uani d D 1 . .
C C83A 0.7488(6) 0.7459(6) 0.5931(5) 0.112(5) Uiso d PD 0.526(12) H -1
H H83A 0.7662 0.7038 0.5860 0.167 Uiso calc PR 0.526(12) H -1
H H83B 0.7134 0.7345 0.5922 0.167 Uiso calc PR 0.526(12) H -1
H H83C 0.7686 0.7655 0.6337 0.167 Uiso calc PR 0.526(12) H -1
C C84A 0.7988(3) 0.8095(7) 0.5352(6) 0.085(4) Uiso d PD 0.526(12) H -1
H H84A 0.8234 0.8280 0.5738 0.127 Uiso calc PR 0.526(12) H -1
H H84B 0.7948 0.8427 0.5015 0.127 Uiso calc PR 0.526(12) H -1
H H84C 0.8121 0.7656 0.5251 0.127 Uiso calc PR 0.526(12) H -1
C C85A 0.7283(5) 0.8683(5) 0.5603(6) 0.100(5) Uiso d PD 0.526(12) H -1
H H85A 0.7513 0.8824 0.6015 0.149 Uiso calc PR 0.526(12) H -1
H H85B 0.6924 0.8648 0.5604 0.149 Uiso calc PR 0.526(12) H -1
H H85C 0.7301 0.9028 0.5295 0.149 Uiso calc PR 0.526(12) H -1
C C83C 0.7805(5) 0.7368(6) 0.5784(6) 0.097(5) Uiso d PD 0.474(12) H -2
H H83D 0.8035 0.7219 0.5556 0.146 Uiso calc PR 0.474(12) H -2
H H83E 0.7582 0.6981 0.5815 0.146 Uiso calc PR 0.474(12) H -2
H H83F 0.8016 0.7520 0.6201 0.146 Uiso calc PR 0.474(12) H -2
C C84C 0.7805(6) 0.8536(8) 0.5325(7) 0.124(7) Uiso d PD 0.474(12) H -2
H H84D 0.7920 0.8405 0.4977 0.185 Uiso calc PR 0.474(12) H -2
H H84E 0.8110 0.8597 0.5699 0.185 Uiso calc PR 0.474(12) H -2
H H84F 0.7609 0.8971 0.5228 0.185 Uiso calc PR 0.474(12) H -2
C C85C 0.7156(5) 0.8194(8) 0.5847(6) 0.106(6) Uiso d PD 0.474(12) H -2
H H85D 0.7398 0.8325 0.6256 0.159 Uiso calc PR 0.474(12) H -2
H H85E 0.6937 0.7809 0.5893 0.159 Uiso calc PR 0.474(12) H -2
H H85F 0.6935 0.8591 0.5661 0.159 Uiso calc PR 0.474(12) H -2
C C86 0.68681(19) 0.8154(2) 0.31200(19) 0.0472(11) Uani d D 1 I .
C C87 0.71799(19) 0.8586(2) 0.2812(2) 0.0622(14) Uani d D 1 . .
C C88A 0.6977(5) 0.8357(6) 0.2126(4) 0.089(4) Uiso d PD 0.586(14) I -1
H H88A 0.7129 0.8655 0.1882 0.134 Uiso calc PR 0.586(14) I -1
H H88B 0.6596 0.8396 0.1966 0.134 Uiso calc PR 0.586(14) I -1
H H88C 0.7079 0.7876 0.2093 0.134 Uiso calc PR 0.586(14) I -1
C C89A 0.7748(3) 0.8427(8) 0.3070(7) 0.111(5) Uiso d PD 0.586(14) I -1
H H89A 0.7815 0.7975 0.2918 0.166 Uiso calc PR 0.586(14) I -1
H H89B 0.7858 0.8419 0.3524 0.166 Uiso calc PR 0.586(14) I -1
H H89C 0.7945 0.8784 0.2937 0.166 Uiso calc PR 0.586(14) I -1
C C90A 0.7050(4) 0.9347(4) 0.2841(4) 0.076(3) Uiso d PD 0.586(14) I -1
H H90A 0.7211 0.9517 0.3267 0.114 Uiso calc PR 0.586(14) I -1
H H90B 0.6671 0.9405 0.2715 0.114 Uiso calc PR 0.586(14) I -1
H H90C 0.7185 0.9612 0.2561 0.114 Uiso calc PR 0.586(14) I -1
C C88C 0.7318(8) 0.8176(4) 0.2333(5) 0.116(7) Uiso d PRD 0.414(14) I -2
H H88D 0.7406 0.8492 0.2047 0.174 Uiso calc PR 0.414(14) I -2
H H88E 0.7020 0.7888 0.2101 0.174 Uiso calc PR 0.414(14) I -2
H H88F 0.7619 0.7879 0.2537 0.174 Uiso calc PR 0.414(14) I -2
C C89C 0.7707(4) 0.8731(8) 0.3326(6) 0.074(5) Uiso d PD 0.414(14) I -2
H H89D 0.7898 0.8296 0.3452 0.112 Uiso calc PR 0.414(14) I -2
H H89E 0.7642 0.8941 0.3684 0.112 Uiso calc PR 0.414(14) I -2
H H89F 0.7914 0.9049 0.3167 0.112 Uiso calc PR 0.414(14) I -2
C C90C 0.6928(6) 0.9260(6) 0.2546(8) 0.085(5) Uiso d PD 0.414(14) I -2
H H90D 0.6805 0.9496 0.2851 0.128 Uiso calc PR 0.414(14) I -2
H H90E 0.6631 0.9169 0.2169 0.128 Uiso calc PR 0.414(14) I -2
H H90F 0.7183 0.9553 0.2444 0.128 Uiso calc PR 0.414(14) I -2

loop_
_atom_site_aniso_label
_atom_site_aniso_U_11
_atom_site_aniso_U_22
_atom_site_aniso_U_33
_atom_site_aniso_U_12
_atom_site_aniso_U_13
_atom_site_aniso_U_23
Mn1A 0.0437(4) 0.0415(3) 0.0327(3) 0.0003(3) 0.0133(3) -0.0034(3)
Mn2A 0.0494(4) 0.0452(4) 0.0317(3) 0.0020(3) 0.0163(3) -0.0004(3)
Mn3A 0.0498(4) 0.0578(4) 0.0356(4) 0.0080(3) 0.0145(3) 0.0020(3)
O1 0.0468(18) 0.0433(16) 0.0340(15) 0.0017(13) 0.0160(13) -0.0012(12)
O2 0.071(2) 0.0449(17) 0.0441(18) 0.0051(16) 0.0211(17) 0.0001(14)
O3 0.063(2) 0.0521(19) 0.0427(17) -0.0023(16) 0.0237(15) -0.0010(14)
O4 0.057(2) 0.0578(19) 0.0378(17) 0.0017(16) 0.0157(15) -0.0055(14)
O5 0.0505(19) 0.0564(19) 0.0426(18) -0.0019(15) 0.0169(14) -0.0115(14)
O6 0.054(2) 0.074(2) 0.0410(18) 0.0046(17) 0.0187(16) 0.0013(15)
O7 0.049(2) 0.094(3) 0.0416(19) 0.0028(18) 0.0146(15) 0.0020(17)
O8 0.061(2) 0.0528(18) 0.0399(17) 0.0035(16) 0.0203(15) -0.0018(14)
O9 0.069(2) 0.056(2) 0.049(2) 0.0113(17) 0.0142(17) 0.0014(16)
O10 0.060(3) 0.087(3) 0.061(2) 0.009(2) 0.0108(19) 0.002(2)
O11 0.070(3) 0.185(5) 0.080(3) 0.005(3) 0.014(2) 0.027(3)
O12 0.064(2) 0.061(2) 0.060(2) 0.0128(18) 0.0292(17) 0.0146(16)
O13 0.058(2) 0.0451(18) 0.0477(18) -0.0009(15) 0.0264(15) -0.0017(14)
O14 0.051(2) 0.064(2) 0.0421(18) 0.0025(16) 0.0111(15) -0.0029(15)
O15 0.0478(19) 0.0561(19) 0.0388(16) -0.0036(14) 0.0164(14) -0.0030(13)
N1 0.049(2) 0.047(2) 0.038(2) 0.0018(17) 0.0102(17) -0.0051(16)
N2 0.054(2) 0.055(2) 0.037(2) 0.0007(19) 0.0202(18) -0.0011(17)
C1 0.057(3) 0.059(3) 0.063(3) 0.003(3) 0.028(3) -0.012(2)
C2 0.070(4) 0.082(4) 0.077(4) 0.015(3) 0.041(3) -0.009(3)
C3 0.085(4) 0.074(4) 0.060(3) 0.030(3) 0.031(3) -0.002(3)
C4 0.098(5) 0.050(3) 0.059(3) 0.019(3) 0.020(3) -0.007(2)
C5 0.070(3) 0.044(3) 0.046(3) 0.002(2) 0.012(2) -0.002(2)
C6 0.065(3) 0.050(3) 0.039(3) -0.008(2) 0.011(2) -0.004(2)
C7 0.134(6) 0.047(3) 0.060(3) 0.000(3) 0.042(4) 0.004(2)
C11 0.054(3) 0.042(2) 0.046(3) -0.002(2) 0.016(2) -0.010(2)
C12 0.044(3) 0.077(3) 0.053(3) 0.003(2) 0.008(2) -0.019(3)
C13 0.064(4) 0.130(6) 0.082(4) -0.029(4) 0.017(3) -0.020(4)
C14 0.066(4) 0.107(5) 0.091(5) 0.033(4) -0.005(3) -0.027(4)
C15 0.067(4) 0.119(5) 0.051(3) 0.009(4) -0.003(3) -0.016(3)
C16 0.059(3) 0.061(3) 0.042(3) 0.000(2) 0.022(2) 0.002(2)
C17 0.071(4) 0.081(4) 0.044(3) 0.004(3) 0.028(3) 0.007(3)
C18 0.073(4) 0.089(4) 0.037(3) 0.007(3) 0.019(3) 0.000(3)
C19 0.065(4) 0.079(4) 0.036(3) 0.004(3) 0.013(2) -0.008(2)
C20 0.058(3) 0.059(3) 0.047(3) -0.002(2) 0.021(2) -0.008(2)
C21 0.048(3) 0.065(3) 0.050(3) 0.006(2) 0.023(2) 0.004(2)
C22 0.056(3) 0.114(5) 0.072(4) 0.022(3) 0.035(3) 0.029(3)
C26 0.054(3) 0.052(3) 0.050(3) 0.005(2) 0.030(2) 0.000(2)
C27 0.097(4) 0.048(3) 0.061(3) 0.008(3) 0.030(3) 0.005(2)
C31 0.076(5) 0.098(5) 0.066(4) 0.013(4) 0.025(4) 0.011(3)
C32 0.079(4) 0.109(5) 0.073(4) 0.021(4) 0.009(3) 0.007(4)
C36 0.060(3) 0.054(3) 0.039(2) 0.002(2) 0.021(2) -0.001(2)
C37 0.066(3) 0.055(3) 0.061(3) -0.004(3) 0.032(3) 0.003(2)
C38 0.101(5) 0.060(3) 0.089(4) -0.001(3) 0.047(4) 0.017(3)
C39 0.074(4) 0.067(4) 0.082(4) -0.023(3) 0.026(3) -0.006(3)
C40 0.084(4) 0.072(4) 0.077(4) -0.009(3) 0.052(3) -0.002(3)
C41 0.050(3) 0.064(3) 0.044(3) -0.007(2) 0.018(2) -0.007(2)
C42 0.056(4) 0.072(4) 0.103(5) -0.012(3) -0.005(3) -0.008(3)
Mn1B 0.0428(4) 0.0396(3) 0.0412(4) -0.0007(3) 0.0151(3) -0.0010(3)
Mn2B 0.0434(4) 0.0350(3) 0.0310(3) -0.0008(3) 0.0115(3) -0.0001(3)
Mn3B 0.0513(4) 0.0346(3) 0.0378(3) -0.0005(3) 0.0159(3) -0.0011(3)
O16 0.0424(17) 0.0374(15) 0.0376(15) -0.0019(12) 0.0146(13) -0.0011(12)
O17 0.051(2) 0.0442(17) 0.0446(17) 0.0074(14) 0.0164(15) 0.0051(13)
O18 0.0446(19) 0.0455(17) 0.0384(16) -0.0010(14) 0.0123(14) 0.0039(13)
O19 0.0541(19) 0.0483(17) 0.0434(17) -0.0023(15) 0.0241(15) -0.0018(14)
O20 0.0532(19) 0.0429(17) 0.0422(17) -0.0057(14) 0.0236(15) -0.0052(13)
O21 0.0504(18) 0.0433(17) 0.0371(16) 0.0013(14) 0.0108(13) 0.0008(13)
O22 0.055(2) 0.0407(17) 0.0512(18) 0.0067(15) 0.0130(15) 0.0002(14)
O23 0.0481(18) 0.0447(17) 0.0397(16) -0.0039(14) 0.0166(13) -0.0054(14)
O24 0.071(2) 0.0412(17) 0.0489(18) -0.0068(15) 0.0301(16) -0.0082(14)
O25 0.075(2) 0.0425(17) 0.0366(17) 0.0059(15) 0.0168(15) -0.0018(14)
O26 0.097(3) 0.0452(18) 0.0489(19) -0.0059(18) 0.0350(19) -0.0065(15)
O27 0.058(2) 0.0443(18) 0.0488(18) -0.0027(15) 0.0133(16) -0.0084(14)
O28 0.0480(19) 0.0516(19) 0.0448(17) 0.0016(15) 0.0099(14) -0.0022(14)
O29 0.057(2) 0.0516(19) 0.0506(19) 0.0017(16) 0.0219(16) 0.0081(15)
O30 0.059(2) 0.0455(18) 0.060(2) -0.0035(15) 0.0269(16) 0.0036(15)
N3 0.046(2) 0.051(2) 0.064(3) -0.0022(18) 0.023(2) -0.0042(19)
N4 0.050(2) 0.0418(19) 0.0341(19) -0.0006(17) 0.0115(16) -0.0001(15)
C46 0.051(3) 0.071(3) 0.064(3) 0.002(3) 0.012(3) -0.007(3)
C47 0.047(4) 0.110(5) 0.098(5) 0.017(3) 0.003(3) -0.015(4)
C48 0.047(4) 0.122(6) 0.136(7) -0.001(4) 0.035(4) -0.021(5)
C49 0.063(4) 0.087(4) 0.127(6) -0.008(3) 0.053(4) -0.006(4)
C50 0.058(4) 0.062(3) 0.087(4) -0.005(3) 0.036(3) 0.000(3)
C51 0.054(3) 0.038(2) 0.037(2) 0.003(2) 0.018(2) -0.0010(18)
C52 0.057(3) 0.065(3) 0.054(3) 0.015(2) 0.021(2) 0.022(2)
C56 0.058(3) 0.033(2) 0.039(2) 0.009(2) 0.017(2) 0.0024(18)
C57 0.067(3) 0.058(3) 0.036(2) 0.002(2) 0.022(2) -0.002(2)
C58 0.080(4) 0.134(6) 0.050(3) 0.003(4) 0.038(3) -0.011(3)
C59 0.102(5) 0.068(3) 0.043(3) 0.010(3) 0.015(3) 0.007(2)
C60 0.106(5) 0.061(3) 0.050(3) -0.001(3) 0.031(3) -0.012(2)
C61 0.060(3) 0.049(3) 0.038(2) -0.003(2) 0.014(2) -0.004(2)
C62 0.067(3) 0.052(3) 0.051(3) -0.010(3) 0.010(3) -0.011(2)
C63 0.066(4) 0.050(3) 0.070(4) -0.017(3) 0.016(3) -0.005(3)
C64 0.064(3) 0.059(3) 0.065(3) -0.019(3) 0.027(3) 0.000(3)
C65 0.063(3) 0.058(3) 0.041(3) -0.008(2) 0.019(2) 0.001(2)
C66 0.050(3) 0.042(3) 0.042(2) -0.001(2) 0.020(2) 0.001(2)
C67 0.050(3) 0.054(3) 0.066(3) 0.003(2) 0.007(2) 0.005(2)
C71 0.046(3) 0.035(2) 0.038(2) 0.0022(19) 0.0131(19) 0.0003(18)
C72 0.056(3) 0.044(2) 0.040(2) -0.001(2) 0.022(2) -0.0024(19)
C73 0.088(4) 0.066(3) 0.050(3) -0.020(3) 0.039(3) -0.008(2)
C74 0.069(4) 0.067(3) 0.086(4) 0.009(3) 0.047(3) -0.001(3)
C75 0.080(4) 0.072(3) 0.045(3) -0.009(3) 0.020(3) -0.004(2)
C76 0.067(3) 0.046(3) 0.045(3) 0.003(2) 0.019(2) -0.001(2)
C77 0.098(4) 0.047(3) 0.043(3) -0.004(3) 0.020(3) -0.006(2)
C81 0.047(3) 0.054(3) 0.044(3) -0.007(2) 0.015(2) -0.006(2)
C82 0.059(3) 0.078(4) 0.053(3) 0.000(3) 0.012(2) -0.014(3)
C86 0.056(3) 0.044(3) 0.041(2) -0.010(2) 0.014(2) 0.000(2)
C87 0.066(4) 0.062(3) 0.066(3) 0.000(3) 0.031(3) 0.019(3)

loop_
_atom_type_symbol
_atom_type_description
_atom_type_scat_dispersion_real
_atom_type_scat_dispersion_imag
_atom_type_scat_source
C C 0.0033 0.0016 'International Tables Vol C Tables 4.2.6.8 and 6.1.1.4'
H H 0.0000 0.0000 'International Tables Vol C Tables 4.2.6.8 and 6.1.1.4'
N N 0.0061 0.0033 'International Tables Vol C Tables 4.2.6.8 and 6.1.1.4'
O O 0.0106 0.0060 'International Tables Vol C Tables 4.2.6.8 and 6.1.1.4'
Mn Mn 0.3368 0.7283 'International Tables Vol C Tables 4.2.6.8 and 6.1.1.4'

loop_
_geom_angle_atom_site_label_1
_geom_angle_atom_site_label_2
_geom_angle_atom_site_label_3
_geom_angle
_geom_angle_publ_flag
O1 Mn1A O5 97.22(12) n
O1 Mn1A O15 93.08(13) n
O5 Mn1A O15 167.07(13) ?
O1 Mn1A O13 96.19(12) ?
O5 Mn1A O13 87.52(13) ?
O15 Mn1A O13 99.13(12) ?
O1 Mn1A N1 177.67(13) y
O5 Mn1A N1 84.92(13) ?
O15 Mn1A N1 84.93(13) ?
O13 Mn1A N1 82.96(13) ?
O1 Mn1A O2 96.20(13) n
O5 Mn1A O2 87.01(13) ?
O15 Mn1A O2 84.13(12) ?
O13 Mn1A O2 166.99(13) ?
N1 Mn1A O2 84.81(14) ?
O1 Mn1A Mn2A 28.86(8) ?
O5 Mn1A Mn2A 79.25(9) ?
O15 Mn1A Mn2A 106.95(9) ?
O13 Mn1A Mn2A 117.51(9) ?
N1 Mn1A Mn2A 153.17(10) ?
O2 Mn1A Mn2A 72.94(9) ?
O1 Mn2A O8 94.26(12) ?
O1 Mn2A O3 95.39(12) ?
O8 Mn2A O3 170.27(12) ?
O1 Mn2A N2 178.47(15) y
O8 Mn2A N2 84.88(14) ?
O3 Mn2A N2 85.44(13) ?
O1 Mn2A O6 96.73(12) ?
O8 Mn2A O6 92.40(13) ?
O3 Mn2A O6 87.68(13) ?
N2 Mn2A O6 84.58(13) ?
O1 Mn2A O4 96.51(12) ?
O8 Mn2A O4 89.39(13) ?
O3 Mn2A O4 88.31(13) ?
N2 Mn2A O4 82.23(13) ?
O6 Mn2A O4 166.47(12) ?
O1 Mn2A Mn1A 28.79(9) ?
O8 Mn2A Mn1A 109.80(9) ?
O3 Mn2A Mn1A 78.52(9) ?
N2 Mn2A Mn1A 150.64(11) ?
O6 Mn2A Mn1A 118.76(9) ?
O4 Mn2A Mn1A 72.95(8) ?
O1 Mn3A O12 93.75(12) ?
O1 Mn3A O9 90.95(11) ?
O12 Mn3A O9 89.61(14) ?
O1 Mn3A O14 89.54(11) ?
O12 Mn3A O14 99.21(13) ?
O9 Mn3A O14 171.12(14) ?
O1 Mn3A O7 95.15(12) ?
O12 Mn3A O7 170.04(13) ?
O9 Mn3A O7 85.80(14) ?
O14 Mn3A O7 85.32(13) ?
O1 Mn3A O10 172.46(13) ?
O12 Mn3A O10 85.81(14) ?
O9 Mn3A O10 96.57(13) ?
O14 Mn3A O10 83.11(13) ?
O7 Mn3A O10 85.94(14) ?
Mn1A O1 Mn2A 122.36(15) y
Mn1A O1 Mn3A 118.09(14) y
Mn2A O1 Mn3A 119.55(14) y
C6 O2 Mn1A 128.5(3) ?
C6 O3 Mn2A 128.3(3) ?
C11 O4 Mn2A 130.0(3) ?
C11 O5 Mn1A 126.2(3) ?
C21 O6 Mn2A 139.2(3) ?
C21 O7 Mn3A 126.2(3) ?
C26 O8 Mn2A 131.6(3) ?
C26 O9 Mn3A 131.8(3) ?
C31 O10 Mn3A 129.1(4) ?
C31 O11 H11 109.5 ?
C36 O12 Mn3A 127.4(3) ?
C36 O13 Mn1A 135.3(3) ?
C41 O14 Mn3A 128.2(3) ?
C41 O15 Mn1A 130.8(3) ?
C5 N1 C1 117.8(4) ?
C5 N1 Mn1A 121.9(3) ?
C1 N1 Mn1A 120.2(3) ?
C16 N2 C20 118.4(4) ?
C16 N2 Mn2A 121.4(3) ?
C20 N2 Mn2A 120.2(3) ?
N1 C1 C2 122.1(5) ?
N1 C1 H1 118.9 ?
C2 C1 H1 118.9 ?
C3 C2 C1 120.0(6) ?
C3 C2 H2 120.0 ?
C1 C2 H2 120.0 ?
C2 C3 C4 117.9(5) ?
C2 C3 H3 121.0 ?
C4 C3 H3 121.0 ?
C3 C4 C5 119.8(5) ?
C3 C4 H4 120.1 ?
C5 C4 H4 120.1 ?
N1 C5 C4 122.2(5) ?
N1 C5 H5 118.9 ?
C4 C5 H5 118.9 ?
O2 C6 O3 124.3(4) ?
O2 C6 C7 118.1(4) ?
O3 C6 C7 117.5(4) ?
C9C C7 C10A 69.4(8) ?
C9C C7 C8A 126.9(9) ?
C10A C7 C8A 115.1(8) ?
C9C C7 C6 112.8(7) ?
C10A C7 C6 114.4(6) ?
C8A C7 C6 111.7(6) ?
C9C C7 C8C 116.7(8) ?
C10A C7 C8C 126.5(8) ?
C6 C7 C8C 110.6(6) ?
C9C C7 C10C 105.0(8) ?
C8A C7 C10C 90.2(8) ?
C6 C7 C10C 104.6(6) ?
C8C C7 C10C 105.9(8) ?
C10A C7 C9A 104.8(7) ?
C8A C7 C9A 107.7(7) ?
C6 C7 C9A 101.9(5) ?
C8C C7 C9A 92.5(7) ?
C10C C7 C9A 139.5(7) ?
C7 C8A H8A 109.5 ?
C7 C8A H8B 109.5 ?
C7 C8A H8C 109.5 ?
C7 C9A H9A 109.5 ?
C7 C9A H9B 109.5 ?
C7 C9A H9C 109.5 ?
C7 C10A H10A 109.5 ?
C7 C10A H10B 109.5 ?
C7 C10A H10C 109.5 ?
C7 C8C H8D 109.5 ?
C7 C8C H8E 109.5 ?
H8D C8C H8E 109.5 ?
C7 C8C H8F 109.5 ?
H8D C8C H8F 109.5 ?
H8E C8C H8F 109.5 ?
C7 C9C H9D 109.5 ?
C7 C9C H9E 109.5 ?
H9D C9C H9E 109.5 ?
C7 C9C H9F 109.5 ?
H9D C9C H9F 109.5 ?
H9E C9C H9F 109.5 ?
C7 C10C H10D 109.5 ?
C7 C10C H10E 109.5 ?
H10D C10C H10E 109.5 ?
C7 C10C H10F 109.5 ?
H10D C10C H10F 109.5 ?
H10E C10C H10F 109.5 ?
O4 C11 O5 124.7(4) ?
O4 C11 C12 119.9(4) ?
O5 C11 C12 115.4(4) ?
C13 C12 C15 109.4(5) ?
C13 C12 C11 107.6(5) ?
C15 C12 C11 110.4(4) ?
C13 C12 C14 111.3(5) ?
C15 C12 C14 109.4(5) ?
C11 C12 C14 108.7(4) ?
C12 C13 H13A 109.5 ?
C12 C13 H13B 109.5 ?
H13A C13 H13B 109.5 ?
C12 C13 H13C 109.5 ?
H13A C13 H13C 109.5 ?
H13B C13 H13C 109.5 ?
C12 C14 H14A 109.5 ?
C12 C14 H14B 109.5 ?
H14A C14 H14B 109.5 ?
C12 C14 H14C 109.5 ?
H14A C14 H14C 109.5 ?
H14B C14 H14C 109.5 ?
C12 C15 H15A 109.5 ?
C12 C15 H15B 109.5 ?
H15A C15 H15B 109.5 ?
C12 C15 H15C 109.5 ?
H15A C15 H15C 109.5 ?
H15B C15 H15C 109.5 ?
N2 C16 C17 121.7(5) ?
N2 C16 H16 119.1 ?
C17 C16 H16 119.1 ?
C18 C17 C16 119.3(5) ?
C18 C17 H17 120.4 ?
C16 C17 H17 120.4 ?
C17 C18 C19 119.4(5) ?
C17 C18 H18 120.3 ?
C19 C18 H18 120.3 ?
C20 C19 C18 118.6(5) ?
C20 C19 H19 120.7 ?
C18 C19 H19 120.7 ?
N2 C20 C19 122.5(5) ?
N2 C20 H20 118.7 ?
C19 C20 H20 118.7 ?
O6 C21 O7 124.5(4) ?
O6 C21 C22 116.3(4) ?
O7 C21 C22 119.2(4) ?
C24A C22 C25C 49.7(8) ?
C24A C22 C23C 126.6(9) ?
C25C C22 C23C 118.3(10) ?
C24A C22 C21 116.4(6) ?
C25C C22 C21 114.3(8) ?
C23C C22 C21 114.5(7) ?
C24A C22 C23A 114.2(7) ?
C25C C22 C23A 132.8(9) ?
C21 C22 C23A 112.0(5) ?
C24A C22 C24C 50.9(8) ?
C25C C22 C24C 100.5(9) ?
C23C C22 C24C 103.9(9) ?
C21 C22 C24C 101.9(8) ?
C23A C22 C24C 78.2(8) ?
C24A C22 C25A 103.6(6) ?
C25C C22 C25A 55.0(8) ?
C23C C22 C25A 79.2(9) ?
C21 C22 C25A 103.1(6) ?
C23A C22 C25A 105.9(6) ?
C24C C22 C25A 150.8(9) ?
C22 C23A H23A 109.5 ?
C22 C23A H23B 109.5 ?
C22 C23A H23C 109.5 ?
C22 C24A H24A 109.5 ?
C22 C24A H24B 109.5 ?
C22 C24A H24C 109.5 ?
C22 C25A H25A 109.5 ?
C22 C25A H25B 109.5 ?
C22 C25A H25C 109.5 ?
C22 C23C H23D 109.5 ?
C22 C23C H23E 109.5 ?
H23D C23C H23E 109.5 ?
C22 C23C H23F 109.5 ?
H23D C23C H23F 109.5 ?
H23E C23C H23F 109.5 ?
C22 C24C H24D 109.5 ?
C22 C24C H24E 109.5 ?
H24D C24C H24E 109.5 ?
C22 C24C H24F 109.5 ?
H24D C24C H24F 109.5 ?
H24E C24C H24F 109.5 ?
C22 C25C H25D 109.5 ?
C22 C25C H25E 109.5 ?
H25D C25C H25E 109.5 ?
C22 C25C H25F 109.5 ?
H25D C25C H25F 109.5 ?
H25E C25C H25F 109.5 ?
O9 C26 O8 124.5(4) ?
O9 C26 C27 119.7(4) ?
O8 C26 C27 115.8(4) ?
C28A C27 C29C 123.9(11) ?
C28A C27 C30C 84.9(9) ?
C29C C27 C30C 110.7(10) ?
C28A C27 C26 113.0(7) ?
C29C C27 C26 112.6(9) ?
C30C C27 C26 107.0(8) ?
C29C C27 C28C 107.5(9) ?
C30C C27 C28C 109.8(9) ?
C26 C27 C28C 109.3(7) ?
C28A C27 C30A 111.4(8) ?
C29C C27 C30A 80.6(9) ?
C26 C27 C30A 110.3(5) ?
C28C C27 C30A 132.1(8) ?
C28A C27 C29A 113.7(8) ?
C30C C27 C29A 132.8(9) ?
C26 C27 C29A 104.4(6) ?
C28C C27 C29A 91.6(8) ?
C30A C27 C29A 103.4(7) ?
C27 C28A H28A 109.5 ?
C27 C28A H28B 109.5 ?
C27 C28A H28C 109.4 ?
C27 C29A H29A 109.5 ?
C27 C29A H29B 109.5 ?
C27 C29A H29C 109.5 ?
C27 C30A H30A 109.5 ?
C27 C30A H30B 109.5 ?
C27 C30A H30C 109.5 ?
C27 C28C H28D 109.5 ?
C27 C28C H28E 109.5 ?
H28D C28C H28E 109.5 ?
C27 C28C H28F 109.5 ?
H28D C28C H28F 109.5 ?
H28E C28C H28F 109.5 ?
C27 C29C H29D 109.5 ?
C27 C29C H29E 109.5 ?
H29D C29C H29E 109.5 ?
C27 C29C H29F 109.5 ?
H29D C29C H29F 109.5 ?
H29E C29C H29F 109.5 ?
C27 C30C H30D 109.5 ?
C27 C30C H30E 109.5 ?
H30D C30C H30E 109.5 ?
C27 C30C H30F 109.5 ?
H30D C30C H30F 109.5 ?
H30E C30C H30F 109.5 ?
O10 C31 O11 123.3(5) ?
O10 C31 C32 123.7(6) ?
O11 C31 C32 112.9(6) ?
C35C C32 C34A 88.2(19) ?
C35C C32 C31 109.7(13) ?
C34A C32 C31 106.9(6) ?
C35C C32 C33C 112.3(13) ?
C34A C32 C33C 128.3(11) ?
C31 C32 C33C 109.2(7) ?
C34A C32 C35A 109.2(6) ?
C31 C32 C35A 108.9(6) ?
C33C C32 C35A 92.6(13) ?
C35C C32 C34C 112.2(13) ?
C31 C32 C34C 106.8(11) ?
C33C C32 C34C 106.6(11) ?
C35A C32 C34C 130.6(16) ?
C35C C32 C33A 132.6(15) ?
C34A C32 C33A 108.3(7) ?
C31 C32 C33A 107.3(6) ?
C35A C32 C33A 115.9(7) ?
C34C C32 C33A 83.7(15) ?
C32 C33A H33A 109.5 ?
C32 C33A H33B 109.4 ?
C32 C33A H33C 109.5 ?
C32 C34A H34A 109.5 ?
C32 C34A H34B 109.5 ?
C32 C34A H34C 109.4 ?
C32 C35A H35A 109.5 ?
C32 C35A H35B 109.5 ?
C32 C35A H35C 109.4 ?
C32 C33C H33D 109.5 ?
C32 C33C H33E 109.5 ?
H33D C33C H33E 109.5 ?
C32 C33C H33F 109.4 ?
H33D C33C H33F 109.5 ?
H33E C33C H33F 109.5 ?
C32 C34C H34D 110.0 ?
C32 C34C H34E 109.8 ?
H34D C34C H34E 109.0 ?
C32 C34C H34F 110.0 ?
H34D C34C H34F 109.0 ?
H34E C34C H34F 109.0 ?
C32 C35C H35D 110.0 ?
C32 C35C H35E 110.0 ?
H35D C35C H35E 109.0 ?
C32 C35C H35F 110.0 ?
H35D C35C H35F 109.0 ?
H35E C35C H35F 110.0 ?
O12 C36 O13 123.8(4) ?
O12 C36 C37 119.8(4) ?
O13 C36 C37 116.4(4) ?
C38 C37 C36 111.4(5) ?
C38 C37 C39 110.1(5) ?
C36 C37 C39 107.5(4) ?
C38 C37 C40 109.7(4) ?
C36 C37 C40 108.9(4) ?
C39 C37 C40 109.1(5) ?
C37 C38 H38A 109.5 ?
C37 C38 H38B 109.5 ?
H38A C38 H38B 109.5 ?
C37 C38 H38C 109.5 ?
H38A C38 H38C 109.5 ?
H38B C38 H38C 109.5 ?
C37 C39 H39A 109.5 ?
C37 C39 H39B 109.5 ?
H39A C39 H39B 109.5 ?
C37 C39 H39C 109.5 ?
H39A C39 H39C 109.5 ?
H39B C39 H39C 109.5 ?
C37 C40 H40A 109.5 ?
C37 C40 H40B 109.5 ?
H40A C40 H40B 109.5 ?
C37 C40 H40C 109.5 ?
H40A C40 H40C 109.5 ?
H40B C40 H40C 109.5 ?
O14 C41 O15 124.7(4) ?
O14 C41 C42 119.6(4) ?
O15 C41 C42 115.7(4) ?
C44C C42 C43A 128.6(9) ?
C44C C42 C41 115.0(8) ?
C43A C42 C41 115.7(6) ?
C44C C42 C45A 53.7(8) ?
C43A C42 C45A 115.7(8) ?
C41 C42 C45A 108.0(6) ?
C44C C42 C43C 113.5(10) ?
C41 C42 C43C 109.4(8) ?
C45A C42 C43C 142.0(10) ?
C44C C42 C45C 109.3(10) ?
C43A C42 C45C 67.4(9) ?
C41 C42 C45C 102.4(8) ?
C45A C42 C45C 58.6(9) ?
C43C C42 C45C 106.3(10) ?
C44C C42 C44A 46.4(8) ?
C43A C42 C44A 110.2(7) ?
C41 C42 C44A 105.6(6) ?
C45A C42 C44A 100.1(7) ?
C43C C42 C44A 76.0(9) ?
C45C C42 C44A 149.2(9) ?
C42 C43A H43A 109.5 ?
C42 C43A H43B 109.5 ?
C42 C43A H43C 109.5 ?
C42 C44A H44A 109.5 ?
C42 C44A H44B 109.5 ?
C42 C44A H44C 109.5 ?
C42 C45A H45A 109.5 ?
C42 C45A H45B 109.5 ?
C42 C45A H45C 109.5 ?
C42 C43C H43D 109.5 ?
C42 C43C H43E 109.5 ?
H43D C43C H43E 109.5 ?
C42 C43C H43F 109.5 ?
H43D C43C H43F 109.5 ?
H43E C43C H43F 109.5 ?
C42 C44C H44D 109.5 ?
C42 C44C H44E 109.5 ?
H44D C44C H44E 109.5 ?
C42 C44C H44F 109.5 ?
H44D C44C H44F 109.5 ?
H44E C44C H44F 109.5 ?
C42 C45C H45D 109.5 ?
C42 C45C H45E 109.5 ?
H45D C45C H45E 109.5 ?
C42 C45C H45F 109.5 ?
H45D C45C H45F 109.5 ?
H45E C45C H45F 109.5 ?
O16 Mn1B O28 96.01(13) n
O16 Mn1B O19 95.17(12) ?
O28 Mn1B O19 168.71(13) ?
O16 Mn1B N3 178.90(14) y
O28 Mn1B N3 84.62(14) ?
O19 Mn1B N3 84.18(14) ?
O16 Mn1B O30 97.78(12) ?
O28 Mn1B O30 91.71(13) ?
O19 Mn1B O30 88.33(12) ?
N3 Mn1B O30 83.09(14) ?
O16 Mn1B O17 94.07(12) ?
O28 Mn1B O17 84.78(12) ?
O19 Mn1B O17 92.87(12) ?
N3 Mn1B O17 85.09(14) ?
O30 Mn1B O17 167.94(13) ?
O16 Mn1B Mn2B 27.68(8) ?
O28 Mn1B Mn2B 110.04(10) ?
O19 Mn1B Mn2B 79.56(9) ?
N3 Mn1B Mn2B 151.22(11) ?
O30 Mn1B Mn2B 119.70(9) ?
O17 Mn1B Mn2B 72.28(8) ?
O16 Mn2B O21 95.90(12) ?
O16 Mn2B O18 94.97(12) ?
O21 Mn2B O18 168.63(13) ?
O16 Mn2B N4 176.27(14) y
O21 Mn2B N4 84.85(13) ?
O18 Mn2B N4 84.52(12) ?
O16 Mn2B O20 92.46(12) ?
O21 Mn2B O20 89.72(12) ?
O18 Mn2B O20 93.16(12) ?
N4 Mn2B O20 83.88(13) ?
O16 Mn2B O23 96.62(12) ?
O21 Mn2B O23 90.67(12) ?
O18 Mn2B O23 84.76(12) ?
N4 Mn2B O23 87.02(13) ?
O20 Mn2B O23 170.82(11) ?
O16 Mn2B Mn1B 27.71(9) ?
O21 Mn2B Mn1B 112.65(9) ?
O18 Mn2B Mn1B 78.66(9) ?
N4 Mn2B Mn1B 148.95(10) ?
O20 Mn2B Mn1B 71.32(8) ?
O23 Mn2B Mn1B 116.83(8) ?
O16 Mn3B O29 98.38(12) ?
O16 Mn3B O22 93.07(11) ?
O29 Mn3B O22 92.58(12) ?
O16 Mn3B O27 91.68(11) ?
O29 Mn3B O27 91.55(12) ?
O22 Mn3B O27 173.19(12) ?
O16 Mn3B O24 90.08(11) ?
O29 Mn3B O24 170.89(12) ?
O22 Mn3B O24 90.30(12) ?
O27 Mn3B O24 84.82(12) ?
O16 Mn3B O25 170.09(11) ?
O29 Mn3B O25 89.31(12) ?
O22 Mn3B O25 92.81(11) ?
O27 Mn3B O25 81.82(11) ?
O24 Mn3B O25 81.92(11) ?
Mn1B O16 Mn2B 124.60(15) y
Mn1B O16 Mn3B 115.50(13) y
Mn2B O16 Mn3B 119.88(14) y
C51 O17 Mn1B 126.9(3) ?
C51 O18 Mn2B 130.6(3) ?
C56 O19 Mn1B 128.7(3) ?
C56 O20 Mn2B 128.3(3) ?
C66 O21 Mn2B 132.1(3) ?
C66 O22 Mn3B 132.4(3) ?
C71 O23 Mn2B 133.0(3) ?
C71 O24 Mn3B 129.6(3) ?
C76 O25 Mn3B 129.4(3) ?
C76 O26 H26 109.5 ?
C81 O27 Mn3B 132.2(3) ?
C81 O28 Mn1B 129.8(3) ?
C86 O29 Mn3B 122.7(3) ?
C86 O30 Mn1B 139.4(3) ?
C50 N3 C46 118.3(5) ?
C50 N3 Mn1B 119.8(4) ?
C46 N3 Mn1B 121.9(4) ?
C65 N4 C61 117.8(4) ?
C65 N4 Mn2B 122.1(3) ?
C61 N4 Mn2B 120.0(3) ?
N3 C46 C47 122.5(6) ?
N3 C46 H46 118.7 ?
C47 C46 H46 118.7 ?
C46 C47 C48 118.8(6) ?
C46 C47 H47 120.6 ?
C48 C47 H47 120.6 ?
C49 C48 C47 118.5(6) ?
C49 C48 H48 120.8 ?
C47 C48 H48 120.8 ?
C48 C49 C50 119.8(7) ?
C48 C49 H49 120.1 ?
C50 C49 H49 120.1 ?
N3 C50 C49 122.2(6) ?
N3 C50 H50 118.9 ?
C49 C50 H50 118.9 ?
O17 C51 O18 124.6(4) ?
O17 C51 C52 120.2(4) ?
O18 C51 C52 115.3(4) ?
C53A C52 C54C 69.1(7) ?
C53A C52 C55C 129.1(7) ?
C54C C52 C55C 112.9(7) ?
C53A C52 C55A 114.8(7) ?
C54C C52 C55A 127.9(7) ?
C53A C52 C51 111.0(6) ?
C54C C52 C51 114.8(6) ?
C55C C52 C51 112.6(5) ?
C55A C52 C51 111.3(5) ?
C54C C52 C53C 105.4(7) ?
C55C C52 C53C 107.4(6) ?
C55A C52 C53C 86.6(7) ?
C51 C52 C53C 102.6(5) ?
C53A C52 C54A 107.1(7) ?
C55C C52 C54A 86.1(6) ?
C55A C52 C54A 107.6(6) ?
C51 C52 C54A 104.4(5) ?
C53C C52 C54A 142.0(7) ?
C52 C53A H53A 109.5 ?
C52 C53A H53B 109.5 ?
C52 C53A H53C 109.5 ?
C52 C54A H54A 109.5 ?
C52 C54A H54B 109.5 ?
C52 C54A H54C 109.5 ?
C52 C55A H55A 109.5 ?
C52 C55A H55B 109.5 ?
C52 C55A H55C 109.5 ?
C52 C53C H53D 109.5 ?
C52 C53C H53E 109.5 ?
H53D C53C H53E 109.5 ?
C52 C53C H53F 109.5 ?
H53D C53C H53F 109.5 ?
H53E C53C H53F 109.5 ?
C52 C54C H54D 109.5 ?
C52 C54C H54E 109.5 ?
H54D C54C H54E 109.5 ?
C52 C54C H54F 109.5 ?
H54D C54C H54F 109.5 ?
H54E C54C H54F 109.5 ?
C52 C55C H55D 109.5 ?
C52 C55C H55E 109.5 ?
H55D C55C H55E 109.5 ?
C52 C55C H55F 109.5 ?
H55D C55C H55F 109.5 ?
H55E C55C H55F 109.5 ?
O20 C56 O19 124.2(4) ?
O20 C56 C57 118.4(4) ?
O19 C56 C57 117.3(4) ?
C58 C57 C59 110.3(5) ?
C58 C57 C56 111.4(4) ?
C59 C57 C56 105.4(4) ?
C58 C57 C60 110.0(5) ?
C59 C57 C60 110.0(4) ?
C56 C57 C60 109.8(4) ?
C57 C58 H58A 109.5 ?
C57 C58 H58B 109.5 ?
H58A C58 H58B 109.5 ?
C57 C58 H58C 109.5 ?
H58A C58 H58C 109.5 ?
H58B C58 H58C 109.5 ?
C57 C59 H59A 109.5 ?
C57 C59 H59B 109.5 ?
H59A C59 H59B 109.5 ?
C57 C59 H59C 109.5 ?
H59A C59 H59C 109.5 ?
H59B C59 H59C 109.5 ?
C57 C60 H60A 109.5 ?
C57 C60 H60B 109.5 ?
H60A C60 H60B 109.5 ?
C57 C60 H60C 109.5 ?
H60A C60 H60C 109.5 ?
H60B C60 H60C 109.5 ?
N4 C61 C62 122.4(5) ?
N4 C61 H61 118.8 ?
C62 C61 H61 118.8 ?
C63 C62 C61 119.1(5) ?
C63 C62 H62 120.5 ?
C61 C62 H62 120.5 ?
C62 C63 C64 119.2(5) ?
C62 C63 H63 120.4 ?
C64 C63 H63 120.4 ?
C63 C64 C65 119.3(5) ?
C63 C64 H64 120.3 ?
C65 C64 H64 120.3 ?
N4 C65 C64 122.2(4) ?
N4 C65 H65 118.9 ?
C64 C65 H65 118.9 ?
O22 C66 O21 124.7(4) ?
O22 C66 C67 118.9(4) ?
O21 C66 C67 116.4(4) ?
C68C C67 C69A 143.0(9) ?
C68C C67 C69C 116.1(9) ?
C68C C67 C66 107.8(7) ?
C69A C67 C66 108.5(6) ?
C69C C67 C66 110.7(6) ?
C68C C67 C70A 58.9(8) ?
C69A C67 C70A 112.8(7) ?
C69C C67 C70A 136.4(7) ?
C66 C67 C70A 111.6(5) ?
C68C C67 C70C 111.0(9) ?
C69A C67 C70C 65.7(9) ?
C69C C67 C70C 105.3(9) ?
C66 C67 C70C 105.4(8) ?
C70A C67 C70C 53.0(8) ?
C68C C67 C68A 49.0(8) ?
C69A C67 C68A 110.6(7) ?
C69C C67 C68A 70.9(7) ?
C66 C67 C68A 109.1(5) ?
C70A C67 C68A 104.2(6) ?
C70C C67 C68A 144.3(9) ?
C67 C68A H68A 109.5 ?
C67 C68A H68B 109.5 ?
C67 C68A H68C 109.5 ?
C67 C69A H69A 109.5 ?
C67 C69A H69B 109.5 ?
C67 C69A H69C 109.5 ?
C67 C70A H70A 109.5 ?
C67 C70A H70B 109.5 ?
C67 C70A H70C 109.5 ?
C67 C68C H68D 109.5 ?
C67 C68C H68E 109.5 ?
H68D C68C H68E 109.5 ?
C67 C68C H68F 109.5 ?
H68D C68C H68F 109.5 ?
H68E C68C H68F 109.5 ?
C67 C69C H69D 109.5 ?
C67 C69C H69E 109.5 ?
H69D C69C H69E 109.5 ?
C67 C69C H69F 109.5 ?
H69D C69C H69F 109.5 ?
H69E C69C H69F 109.5 ?
C67 C70C H70D 109.4 ?
C67 C70C H70E 109.5 ?
H70D C70C H70E 109.5 ?
C67 C70C H70F 109.5 ?
H70D C70C H70F 109.5 ?
H70E C70C H70F 109.5 ?
O23 C71 O24 123.8(4) ?
O23 C71 C72 118.8(4) ?
O24 C71 C72 117.4(4) ?
C73 C72 C71 111.0(4) ?
C73 C72 C74 109.4(4) ?
C71 C72 C74 108.8(4) ?
C73 C72 C75 109.5(4) ?
C71 C72 C75 108.7(4) ?
C74 C72 C75 109.3(4) ?
C72 C73 H73A 109.5 ?
C72 C73 H73B 109.5 ?
H73A C73 H73B 109.5 ?
C72 C73 H73C 109.5 ?
H73A C73 H73C 109.5 ?
H73B C73 H73C 109.5 ?
C72 C74 H74A 109.5 ?
C72 C74 H74B 109.5 ?
H74A C74 H74B 109.5 ?
C72 C74 H74C 109.5 ?
H74A C74 H74C 109.5 ?
H74B C74 H74C 109.5 ?
C72 C75 H75A 109.5 ?
C72 C75 H75B 109.5 ?
H75A C75 H75B 109.5 ?
C72 C75 H75C 109.5 ?
H75A C75 H75C 109.5 ?
H75B C75 H75C 109.5 ?
O25 C76 O26 121.5(4) ?
O25 C76 C77 123.2(4) ?
O26 C76 C77 115.2(4) ?
C79A C77 C80A 116.2(6) ?
C79A C77 C78C 67.6(11) ?
C80A C77 C78C 133.7(10) ?
C79A C77 C80C 130.8(9) ?
C78C C77 C80C 113.6(11) ?
C79A C77 C76 113.1(5) ?
C80A C77 C76 108.7(5) ?
C78C C77 C76 111.0(9) ?
C80C C77 C76 111.5(8) ?
C80A C77 C79C 83.9(9) ?
C78C C77 C79C 106.3(10) ?
C80C C77 C79C 107.5(10) ?
C76 C77 C79C 106.5(7) ?
C79A C77 C78A 105.7(5) ?
C80A C77 C78A 109.0(5) ?
C80C C77 C78A 83.1(10) ?
C76 C77 C78A 103.3(5) ?
C79C C77 C78A 141.5(9) ?
C77 C78A H78A 109.5 ?
C77 C78A H78B 109.5 ?
C77 C78A H78C 109.5 ?
C77 C79A H79A 109.5 ?
C77 C79A H79B 109.4 ?
C77 C79A H79C 109.5 ?
C77 C80A H80A 109.5 ?
C77 C80A H80B 109.5 ?
C77 C80A H80C 109.5 ?
C77 C78C H78D 110.4 ?
C77 C78C H78E 110.2 ?
H78D C78C H78E 108.6 ?
C77 C78C H78F 110.5 ?
H78D C78C H78F 108.5 ?
H78E C78C H78F 108.6 ?
C77 C79C H79D 109.5 ?
C77 C79C H79E 109.4 ?
H79D C79C H79E 109.5 ?
C77 C79C H79F 109.5 ?
H79D C79C H79F 109.5 ?
H79E C79C H79F 109.5 ?
C77 C80C H80D 109.4 ?
C77 C80C H80E 109.5 ?
H80D C80C H80E 109.5 ?
C77 C80C H80F 109.5 ?
H80D C80C H80F 109.5 ?
H80E C80C H80F 109.5 ?
O27 C81 O28 124.3(4) ?
O27 C81 C82 119.8(4) ?
O28 C81 C82 115.8(4) ?
C83A C82 C84C 136.9(9) ?
C83A C82 C85C 67.2(8) ?
C84C C82 C85C 113.7(9) ?
C83A C82 C81 111.4(6) ?
C84C C82 C81 108.5(7) ?
C85C C82 C81 109.2(6) ?
C83A C82 C84A 112.6(8) ?
C85C C82 C84A 140.3(8) ?
C81 C82 C84A 107.3(6) ?
C83A C82 C85A 110.2(8) ?
C84C C82 C85A 70.4(8) ?
C85C C82 C85A 46.6(7) ?
C81 C82 C85A 108.9(6) ?
C84A C82 C85A 106.3(7) ?
C84C C82 C83C 109.2(8) ?
C85C C82 C83C 104.8(8) ?
C81 C82 C83C 111.4(6) ?
C84A C82 C83C 75.3(7) ?
C85A C82 C83C 137.0(8) ?
C82 C83A H83A 109.5 ?
C82 C83A H83B 109.5 ?
C82 C83A H83C 109.5 ?
C82 C84A H84A 109.5 ?
C82 C84A H84B 109.5 ?
C82 C84A H84C 109.5 ?
C82 C85A H85A 109.5 ?
C82 C85A H85B 109.5 ?
C82 C85A H85C 109.5 ?
C82 C83C H83D 109.5 ?
C82 C83C H83E 109.5 ?
H83D C83C H83E 109.5 ?
C82 C83C H83F 109.5 ?
H83D C83C H83F 109.5 ?
H83E C83C H83F 109.5 ?
C82 C84C H84D 109.5 ?
C82 C84C H84E 109.5 ?
H84D C84C H84E 109.5 ?
C82 C84C H84F 109.5 ?
H84D C84C H84F 109.5 ?
H84E C84C H84F 109.5 ?
C82 C85C H85D 109.5 ?
C82 C85C H85E 109.5 ?
H85D C85C H85E 109.5 ?
C82 C85C H85F 109.5 ?
H85D C85C H85F 109.5 ?
H85E C85C H85F 109.5 ?
O29 C86 O30 124.1(4) ?
O29 C86 C87 119.4(4) ?
O30 C86 C87 116.5(4) ?
C89A C87 C88C 72.6(8) ?
C89A C87 C90C 127.7(9) ?
C88C C87 C90C 110.7(8) ?
C89A C87 C86 111.7(6) ?
C88C C87 C86 111.3(6) ?
C90C C87 C86 114.4(7) ?
C89A C87 C90A 114.0(7) ?
C88C C87 C90A 131.5(6) ?
C86 C87 C90A 109.8(5) ?
C89A C87 C88A 108.4(7) ?
C90C C87 C88A 82.8(8) ?
C86 C87 C88A 104.4(5) ?
C90A C87 C88A 108.1(6) ?
C88C C87 C89C 104.9(8) ?
C90C C87 C89C 109.4(8) ?
C86 C87 C89C 105.5(6) ?
C90A C87 C89C 87.7(7) ?
C88A C87 C89C 138.7(8) ?
C87 C88A H88A 109.5 ?
C87 C88A H88B 109.5 ?
C87 C88A H88C 109.5 ?
C87 C89A H89A 109.5 ?
C87 C89A H89B 109.5 ?
C87 C89A H89C 109.5 ?
C87 C90A H90A 109.5 ?
C87 C90A H90B 109.5 ?
C87 C90A H90C 109.5 ?
C87 C88C H88D 109.5 ?
C87 C88C H88E 109.5 ?
H88D C88C H88E 109.5 ?
C87 C88C H88F 109.5 ?
H88D C88C H88F 109.5 ?
H88E C88C H88F 109.5 ?
C87 C89C H89D 109.5 ?
C87 C89C H89E 109.5 ?
H89D C89C H89E 109.5 ?
C87 C89C H89F 109.5 ?
H89D C89C H89F 109.5 ?
H89E C89C H89F 109.5 ?
C87 C90C H90D 109.5 ?
C87 C90C H90E 109.5 ?
H90D C90C H90E 109.5 ?
C87 C90C H90F 109.5 ?
H90D C90C H90F 109.5 ?
H90E C90C H90F 109.5 ?

loop_
_geom_bond_atom_site_label_1
_geom_bond_atom_site_label_2
_geom_bond_distance
_geom_bond_publ_flag
Mn1A O1 1.810(3) y
Mn1A O2 2.140(3) y
Mn1A O5 2.004(3) y
Mn1A O13 2.076(3) y
Mn1A O15 2.008(3) y
Mn1A N1 2.084(4) n
Mn1A Mn2A 3.1743(9) n
Mn2A O1 1.814(3) y
Mn2A O3 1.978(3) y
Mn2A O4 2.167(3) y
Mn2A O6 2.145(3) y
Mn2A O8 1.960(3) y
Mn2A N2 2.081(3) n
Mn3A O1 2.124(3) y
Mn3A O7 2.207(3) y
Mn3A O9 2.130(3) y
Mn3A O10 2.224(4) y
Mn3A O12 2.129(4) y
Mn3A O14 2.169(3) y
O2 C6 1.251(6) ?
O3 C6 1.282(6) ?
O4 C11 1.247(5) ?
O5 C11 1.280(5) ?
O6 C21 1.247(5) ?
O7 C21 1.271(5) ?
O8 C26 1.286(5) ?
O9 C26 1.244(5) ?
O10 C31 1.198(7) ?
O11 C31 1.315(7) ?
O11 H11 0.8400 ?
O12 C36 1.247(6) ?
O13 C36 1.272(5) ?
O14 C41 1.249(6) ?
O15 C41 1.282(5) ?
N1 C5 1.329(6) ?
N1 C1 1.333(6) ?
N2 C16 1.339(6) ?
N2 C20 1.347(6) ?
C1 C2 1.378(7) ?
C1 H1 0.9500 ?
C2 C3 1.358(8) ?
C2 H2 0.9500 ?
C3 C4 1.365(8) ?
C3 H3 0.9500 ?
C4 C5 1.380(7) ?
C4 H4 0.9500 ?
C5 H5 0.9500 ?
C6 C7 1.518(6) ?
C7 C9C 1.457(8) ?
C7 C10A 1.465(8) ?
C7 C8A 1.498(8) ?
C7 C8C 1.526(8) ?
C7 C10C 1.588(8) ?
C7 C9A 1.610(8) ?
C8A H8A 0.9800 ?
C8A H8B 0.9800 ?
C8A H8C 0.9800 ?
C9A H9A 0.9800 ?
C9A H9B 0.9800 ?
C9A H9C 0.9800 ?
C10A H10A 0.9800 ?
C10A H10B 0.9800 ?
C10A H10C 0.9800 ?
C8C H8D 0.9800 ?
C8C H8E 0.9800 ?
C8C H8F 0.9800 ?
C9C H9D 0.9800 ?
C9C H9E 0.9800 ?
C9C H9F 0.9800 ?
C10C H10D 0.9800 ?
C10C H10E 0.9800 ?
C10C H10F 0.9800 ?
C11 C12 1.522(7) ?
C12 C13 1.511(8) ?
C12 C15 1.522(7) ?
C12 C14 1.536(7) ?
C13 H13A 0.9800 ?
C13 H13B 0.9800 ?
C13 H13C 0.9800 ?
C14 H14A 0.9800 ?
C14 H14B 0.9800 ?
C14 H14C 0.9800 ?
C15 H15A 0.9800 ?
C15 H15B 0.9800 ?
C15 H15C 0.9800 ?
C16 C17 1.380(6) ?
C16 H16 0.9500 ?
C17 C18 1.371(7) ?
C17 H17 0.9500 ?
C18 C19 1.374(8) ?
C18 H18 0.9500 ?
C19 C20 1.372(6) ?
C19 H19 0.9500 ?
C20 H20 0.9500 ?
C21 C22 1.498(7) ?
C22 C24A 1.471(7) ?
C22 C25C 1.485(8) ?
C22 C23C 1.490(8) ?
C22 C23A 1.499(7) ?
C22 C24C 1.606(9) ?
C22 C25A 1.608(8) ?
C23A H23A 0.9800 ?
C23A H23B 0.9800 ?
C23A H23C 0.9800 ?
C24A H24A 0.9800 ?
C24A H24B 0.9800 ?
C24A H24C 0.9800 ?
C25A H25A 0.9800 ?
C25A H25B 0.9800 ?
C25A H25C 0.9800 ?
C23C H23D 0.9800 ?
C23C H23E 0.9800 ?
C23C H23F 0.9800 ?
C24C H24D 0.9800 ?
C24C H24E 0.9800 ?
C24C H24F 0.9800 ?
C25C H25D 0.9800 ?
C25C H25E 0.9800 ?
C25C H25F 0.9800 ?
C26 C27 1.513(7) ?
C27 C28A 1.461(13) ?
C27 C29C 1.504(9) ?
C27 C30C 1.509(9) ?
C27 C28C 1.539(8) ?
C27 C30A 1.543(10) ?
C27 C29A 1.601(12) ?
C28A H28A 0.9800 ?
C28A H28B 0.9800 ?
C28A H28C 0.9800 ?
C29A H29A 0.9800 ?
C29A H29B 0.9800 ?
C29A H29C 0.9800 ?
C30A H30A 0.9800 ?
C30A H30B 0.9800 ?
C30A H30C 0.9800 ?
C28C H28D 0.9800 ?
C28C H28E 0.9800 ?
C28C H28F 0.9800 ?
C29C H29D 0.9800 ?
C29C H29E 0.9800 ?
C29C H29F 0.9800 ?
C30C H30D 0.9800 ?
C30C H30E 0.9800 ?
C30C H30F 0.9800 ?
C31 C32 1.516(8) ?
C32 C35C 1.506(9) ?
C32 C34A 1.510(10) ?
C32 C33C 1.518(7) ?
C32 C35A 1.522(7) ?
C32 C34C 1.522(9) ?
C32 C33A 1.536(8) ?
C33A H33A 0.9800 ?
C33A H33B 0.9800 ?
C33A H33C 0.9800 ?
C34A H34A 0.9800 ?
C34A H34B 0.9800 ?
C34A H34C 0.9800 ?
C35A H35A 0.9800 ?
C35A H35B 0.9800 ?
C35A H35C 0.9800 ?
C33C H33D 0.9800 ?
C33C H33E 0.9800 ?
C33C H33F 0.9800 ?
C34C H34D 0.9847 ?
C34C H34E 0.9846 ?
C34C H34F 0.9847 ?
C35C H35D 0.9900 ?
C35C H35E 0.9800 ?
C35C H35F 0.9800 ?
C36 C37 1.522(7) ?
C37 C38 1.521(7) ?
C37 C39 1.533(7) ?
C37 C40 1.547(7) ?
C38 H38A 0.9800 ?
C38 H38B 0.9800 ?
C38 H38C 0.9800 ?
C39 H39A 0.9800 ?
C39 H39B 0.9800 ?
C39 H39C 0.9800 ?
C40 H40A 0.9800 ?
C40 H40B 0.9800 ?
C40 H40C 0.9800 ?
C41 C42 1.516(7) ?
C42 C44C 1.471(8) ?
C42 C43A 1.474(8) ?
C42 C45A 1.525(8) ?
C42 C43C 1.524(9) ?
C42 C45C 1.555(9) ?
C42 C44A 1.568(8) ?
C43A H43A 0.9800 ?
C43A H43B 0.9800 ?
C43A H43C 0.9800 ?
C44A H44A 0.9800 ?
C44A H44B 0.9800 ?
C44A H44C 0.9800 ?
C45A H45A 0.9800 ?
C45A H45B 0.9800 ?
C45A H45C 0.9800 ?
C43C H43D 0.9800 ?
C43C H43E 0.9800 ?
C43C H43F 0.9800 ?
C44C H44D 0.9800 ?
C44C H44E 0.9800 ?
C44C H44F 0.9800 ?
C45C H45D 0.9800 ?
C45C H45E 0.9800 ?
C45C H45F 0.9800 ?
Mn1B O16 1.818(3) y
Mn1B O17 2.198(3) y
Mn1B O19 1.967(3) y
Mn1B O28 1.962(3) y
Mn1B O30 2.119(3) y
Mn1B N3 2.094(4) n
Mn1B Mn2B 3.2171(9) n
Mn2B O16 1.816(3) y
Mn2B O18 1.966(3) y
Mn2B O20 2.162(3) y
Mn2B O21 1.960(3) y
Mn2B O23 2.174(3) y
Mn2B N4 2.089(4) n
Mn3B O16 2.109(3) y
Mn3B O22 2.133(3) y
Mn3B O24 2.221(3) y
Mn3B O25 2.251(3) y
Mn3B O27 2.177(3) y
Mn3B O29 2.131(3) y
O17 C51 1.246(5) ?
O18 C51 1.277(5) ?
O19 C56 1.276(5) ?
O20 C56 1.246(5) ?
O21 C66 1.276(5) ?
O22 C66 1.244(5) ?
O23 C71 1.249(5) ?
O24 C71 1.269(5) ?
O25 C76 1.222(5) ?
O26 C76 1.320(5) ?
O26 H26 0.8400 ?
O27 C81 1.239(5) ?
O28 C81 1.282(5) ?
O29 C86 1.255(5) ?
O30 C86 1.269(5) ?
N3 C50 1.329(7) ?
N3 C46 1.343(6) ?
N4 C65 1.341(6) ?
N4 C61 1.348(5) ?
C46 C47 1.371(8) ?
C46 H46 0.9500 ?
C47 C48 1.393(10) ?
C47 H47 0.9500 ?
C48 C49 1.360(10) ?
C48 H48 0.9500 ?
C49 C50 1.380(8) ?
C49 H49 0.9500 ?
C50 H50 0.9500 ?
C51 C52 1.522(6) ?
C52 C53A 1.473(8) ?
C52 C54C 1.485(8) ?
C52 C55C 1.506(7) ?
C52 C55A 1.510(7) ?
C52 C53C 1.575(8) ?
C52 C54A 1.579(7) ?
C53A H53A 0.9800 ?
C53A H53B 0.9800 ?
C53A H53C 0.9800 ?
C54A H54A 0.9800 ?
C54A H54B 0.9800 ?
C54A H54C 0.9800 ?
C55A H55A 0.9800 ?
C55A H55B 0.9800 ?
C55A H55C 0.9800 ?
C53C H53D 0.9800 ?
C53C H53E 0.9800 ?
C53C H53F 0.9800 ?
C54C H54D 0.9800 ?
C54C H54E 0.9800 ?
C54C H54F 0.9800 ?
C55C H55D 0.9800 ?
C55C H55E 0.9800 ?
C55C H55F 0.9800 ?
C56 C57 1.529(6) ?
C57 C58 1.523(7) ?
C57 C59 1.527(7) ?
C57 C60 1.533(7) ?
C58 H58A 0.9800 ?
C58 H58B 0.9800 ?
C58 H58C 0.9800 ?
C59 H59A 0.9800 ?
C59 H59B 0.9800 ?
C59 H59C 0.9800 ?
C60 H60A 0.9800 ?
C60 H60B 0.9800 ?
C60 H60C 0.9800 ?
C61 C62 1.381(6) ?
C61 H61 0.9500 ?
C62 C63 1.365(7) ?
C62 H62 0.9500 ?
C63 C64 1.371(7) ?
C63 H63 0.9500 ?
C64 C65 1.382(7) ?
C64 H64 0.9500 ?
C65 H65 0.9500 ?
C66 C67 1.517(6) ?
C67 C68C 1.483(8) ?
C67 C69A 1.489(8) ?
C67 C69C 1.509(8) ?
C67 C70A 1.518(7) ?
C67 C70C 1.550(9) ?
C67 C68A 1.551(7) ?
C68A H68A 0.9800 ?
C68A H68B 0.9800 ?
C68A H68C 0.9800 ?
C69A H69A 0.9800 ?
C69A H69B 0.9800 ?
C69A H69C 0.9800 ?
C70A H70A 0.9800 ?
C70A H70B 0.9800 ?
C70A H70C 0.9800 ?
C68C H68D 0.9800 ?
C68C H68E 0.9800 ?
C68C H68F 0.9800 ?
C69C H69D 0.9800 ?
C69C H69E 0.9800 ?
C69C H69F 0.9800 ?
C70C H70D 0.9800 ?
C70C H70E 0.9800 ?
C70C H70F 0.9800 ?
C71 C72 1.519(6) ?
C72 C73 1.516(6) ?
C72 C74 1.531(6) ?
C72 C75 1.532(6) ?
C73 H73A 0.9800 ?
C73 H73B 0.9800 ?
C73 H73C 0.9800 ?
C74 H74A 0.9800 ?
C74 H74B 0.9800 ?
C74 H74C 0.9800 ?
C75 H75A 0.9800 ?
C75 H75B 0.9800 ?
C75 H75C 0.9800 ?
C76 C77 1.509(6) ?
C77 C79A 1.478(9) ?
C77 C80A 1.493(7) ?
C77 C78C 1.499(7) ?
C77 C80C 1.500(9) ?
C77 C79C 1.556(9) ?
C77 C78A 1.565(7) ?
C78A H78A 0.9800 ?
C78A H78B 0.9800 ?
C78A H78C 0.9800 ?
C79A H79A 0.9800 ?
C79A H79B 0.9800 ?
C79A H79C 0.9800 ?
C80A H80A 0.9800 ?
C80A H80B 0.9800 ?
C80A H80C 0.9800 ?
C78C H78D 0.9888 ?
C78C H78E 0.9887 ?
C78C H78F 0.9890 ?
C79C H79D 0.9800 ?
C79C H79E 0.9800 ?
C79C H79F 0.9800 ?
C80C H80D 0.9800 ?
C80C H80E 0.9800 ?
C80C H80F 0.9800 ?
C81 C82 1.512(6) ?
C82 C83A 1.493(8) ?
C82 C84C 1.505(8) ?
C82 C85C 1.506(8) ?
C82 C84A 1.523(8) ?
C82 C85A 1.540(8) ?
C82 C83C 1.544(8) ?
C83A H83A 0.9800 ?
C83A H83B 0.9800 ?
C83A H83C 0.9800 ?
C84A H84A 0.9800 ?
C84A H84B 0.9800 ?
C84A H84C 0.9800 ?
C85A H85A 0.9800 ?
C85A H85B 0.9800 ?
C85A H85C 0.9800 ?
C83C H83D 0.9800 ?
C83C H83E 0.9800 ?
C83C H83F 0.9800 ?
C84C H84D 0.9800 ?
C84C H84E 0.9800 ?
C84C H84F 0.9800 ?
C85C H85D 0.9800 ?
C85C H85E 0.9800 ?
C85C H85F 0.9800 ?
C86 C87 1.517(6) ?
C87 C89A 1.490(8) ?
C87 C88C 1.496(7) ?
C87 C90C 1.502(8) ?
C87 C90A 1.519(6) ?
C87 C88A 1.544(7) ?
C87 C89C 1.546(8) ?
C88A H88A 0.9800 ?
C88A H88B 0.9800 ?
C88A H88C 0.9800 ?
C89A H89A 0.9800 ?
C89A H89B 0.9800 ?
C89A H89C 0.9800 ?
C90A H90A 0.9800 ?
C90A H90B 0.9800 ?
C90A H90C 0.9800 ?
C88C H88D 0.9800 ?
C88C H88E 0.9799 ?
C88C H88F 0.9800 ?
C89C H89D 0.9800 ?
C89C H89E 0.9800 ?
C89C H89F 0.9800 ?
C90C H90D 0.9800 ?
C90C H90E 0.9800 ?
C90C H90F 0.9800 ?

loop_
_geom_hbond_atom_site_label_D
_geom_hbond_atom_site_label_H
_geom_hbond_atom_site_label_A
_geom_hbond_distance_DH
_geom_hbond_distance_HA
_geom_hbond_distance_DA
_geom_hbond_angle_DHA
_geom_hbond_publ_flag
O11 H11 O7 0.84 1.770 2.605(5) 172 y
O26 H26 O24 0.84 1.73 2.560(4) 170 y

loop_
_geom_torsion_atom_site_label_1
_geom_torsion_atom_site_label_2
_geom_torsion_atom_site_label_3
_geom_torsion_atom_site_label_4
_geom_torsion
O5 Mn1A Mn2A O1 -127.6(2)
O15 Mn1A Mn2A O1 64.1(2)
O13 Mn1A Mn2A O1 -46.1(2)
N1 Mn1A Mn2A O1 177.6(3)
O2 Mn1A Mn2A O1 142.3(2)
O1 Mn1A Mn2A O8 60.6(2)
O5 Mn1A Mn2A O8 -67.00(14)
O15 Mn1A Mn2A O8 124.70(13)
O13 Mn1A Mn2A O8 14.47(14)
N1 Mn1A Mn2A O8 -121.9(3)
O2 Mn1A Mn2A O8 -157.16(14)
O1 Mn1A Mn2A O3 -124.7(2)
O5 Mn1A Mn2A O3 107.75(13)
O15 Mn1A Mn2A O3 -60.55(13)
O13 Mn1A Mn2A O3 -170.79(14)
N1 Mn1A Mn2A O3 52.9(3)
O2 Mn1A Mn2A O3 17.59(13)
O1 Mn1A Mn2A N2 177.1(3)
O5 Mn1A Mn2A N2 49.5(2)
O15 Mn1A Mn2A N2 -118.8(2)
O13 Mn1A Mn2A N2 131.0(2)
N1 Mn1A Mn2A N2 -5.4(3)
O2 Mn1A Mn2A N2 -40.6(2)
O1 Mn1A Mn2A O6 -43.8(2)
O5 Mn1A Mn2A O6 -171.38(14)
O15 Mn1A Mn2A O6 20.31(14)
O13 Mn1A Mn2A O6 -89.92(14)
N1 Mn1A Mn2A O6 133.7(3)
O2 Mn1A Mn2A O6 98.46(14)
O1 Mn1A Mn2A O4 143.6(2)
O5 Mn1A Mn2A O4 15.99(13)
O15 Mn1A Mn2A O4 -152.32(13)
O13 Mn1A Mn2A O4 97.45(13)
N1 Mn1A Mn2A O4 -38.9(3)
O2 Mn1A Mn2A O4 -74.17(13)
O5 Mn1A O1 Mn2A 51.7(2)
O15 Mn1A O1 Mn2A -120.47(18)
O13 Mn1A O1 Mn2A 139.99(18)
O2 Mn1A O1 Mn2A -36.05(19)
O5 Mn1A O1 Mn3A -127.73(16)
O15 Mn1A O1 Mn3A 60.09(16)
O13 Mn1A O1 Mn3A -39.46(17)
O2 Mn1A O1 Mn3A 144.50(15)
Mn2A Mn1A O1 Mn3A -179.4(3)
O8 Mn2A O1 Mn1A -124.74(19)
O3 Mn2A O1 Mn1A 54.05(19)
O6 Mn2A O1 Mn1A 142.33(18)
O4 Mn2A O1 Mn1A -34.86(19)
O8 Mn2A O1 Mn3A 54.70(17)
O3 Mn2A O1 Mn3A -126.52(17)
O6 Mn2A O1 Mn3A -38.23(18)
O4 Mn2A O1 Mn3A 144.58(16)
Mn1A Mn2A O1 Mn3A 179.4(3)
O12 Mn3A O1 Mn1A 51.80(17)
O9 Mn3A O1 Mn1A 141.47(17)
O14 Mn3A O1 Mn1A -47.39(17)
O7 Mn3A O1 Mn1A -132.66(17)
O12 Mn3A O1 Mn2A -127.66(17)
O9 Mn3A O1 Mn2A -37.99(18)
O14 Mn3A O1 Mn2A 133.14(17)
O7 Mn3A O1 Mn2A 47.88(18)
O1 Mn1A O2 C6 -7.1(4)
O5 Mn1A O2 C6 -104.1(4)
O15 Mn1A O2 C6 85.4(4)
O13 Mn1A O2 C6 -169.3(5)
N1 Mn1A O2 C6 170.8(4)
Mn2A Mn1A O2 C6 -24.4(3)
O1 Mn2A O3 C6 -45.5(4)
N2 Mn2A O3 C6 133.2(4)
O6 Mn2A O3 C6 -142.1(4)
O4 Mn2A O3 C6 50.8(4)
Mn1A Mn2A O3 C6 -22.1(3)
O1 Mn2A O4 C11 1.2(4)
O8 Mn2A O4 C11 95.4(4)
O3 Mn2A O4 C11 -94.0(4)
N2 Mn2A O4 C11 -179.7(4)
O6 Mn2A O4 C11 -166.8(5)
Mn1A Mn2A O4 C11 -15.5(4)
O1 Mn1A O5 C11 -49.2(4)
O15 Mn1A O5 C11 93.4(6)
O13 Mn1A O5 C11 -145.1(4)
N1 Mn1A O5 C11 131.7(4)
O2 Mn1A O5 C11 46.7(3)
Mn2A Mn1A O5 C11 -26.5(3)
O1 Mn2A O6 C21 11.1(5)
O8 Mn2A O6 C21 -83.5(5)
O3 Mn2A O6 C21 106.2(5)
N2 Mn2A O6 C21 -168.1(5)
O4 Mn2A O6 C21 179.1(5)
Mn1A Mn2A O6 C21 30.7(5)
O1 Mn3A O7 C21 -36.2(4)
O9 Mn3A O7 C21 54.4(4)
O14 Mn3A O7 C21 -125.3(4)
O10 Mn3A O7 C21 151.3(4)
O1 Mn2A O8 C26 -45.0(4)
N2 Mn2A O8 C26 136.3(4)
O6 Mn2A O8 C26 52.0(4)
O4 Mn2A O8 C26 -141.5(4)
Mn1A Mn2A O8 C26 -69.8(4)
O1 Mn3A O9 C26 -8.6(4)
O12 Mn3A O9 C26 85.1(4)
O7 Mn3A O9 C26 -103.7(4)
O10 Mn3A O9 C26 170.9(4)
O12 Mn3A O10 C31 -154.7(5)
O9 Mn3A O10 C31 116.2(5)
O14 Mn3A O10 C31 -54.9(5)
O7 Mn3A O10 C31 30.9(5)
O1 Mn3A O12 C36 -28.2(4)
O9 Mn3A O12 C36 -119.1(4)
O14 Mn3A O12 C36 62.0(4)
O10 Mn3A O12 C36 144.3(4)
O1 Mn1A O13 C36 -6.3(4)
O5 Mn1A O13 C36 90.7(4)
O15 Mn1A O13 C36 -100.4(4)
N1 Mn1A O13 C36 175.9(4)
O2 Mn1A O13 C36 156.0(5)
Mn2A Mn1A O13 C36 14.2(4)
O1 Mn3A O14 C41 -7.3(4)
O12 Mn3A O14 C41 -101.0(4)
O7 Mn3A O14 C41 87.9(4)
O10 Mn3A O14 C41 174.4(4)
O1 Mn1A O15 C41 -32.1(4)
O5 Mn1A O15 C41 -175.0(5)
O13 Mn1A O15 C41 64.7(4)
N1 Mn1A O15 C41 146.7(4)
O2 Mn1A O15 C41 -128.0(4)
Mn2A Mn1A O15 C41 -57.9(4)
O5 Mn1A N1 C5 -136.2(3)
O15 Mn1A N1 C5 35.8(3)
O13 Mn1A N1 C5 135.7(3)
O2 Mn1A N1 C5 -48.7(3)
Mn2A Mn1A N1 C5 -82.4(4)
O5 Mn1A N1 C1 45.1(3)
O15 Mn1A N1 C1 -142.9(4)
O13 Mn1A N1 C1 -43.1(3)
O2 Mn1A N1 C1 132.5(4)
Mn2A Mn1A N1 C1 98.8(4)
O8 Mn2A N2 C16 -139.0(4)
O3 Mn2A N2 C16 42.0(4)
O6 Mn2A N2 C16 -46.1(4)
O4 Mn2A N2 C16 130.9(4)
Mn1A Mn2A N2 C16 98.7(4)
O8 Mn2A N2 C20 40.9(3)
O3 Mn2A N2 C20 -138.1(4)
O6 Mn2A N2 C20 133.8(4)
O4 Mn2A N2 C20 -49.2(3)
Mn1A Mn2A N2 C20 -81.4(4)
C5 N1 C1 C2 -0.4(7)
Mn1A N1 C1 C2 178.4(4)
N1 C1 C2 C3 0.2(8)
C1 C2 C3 C4 -0.6(9)
C2 C3 C4 C5 1.2(8)
C1 N1 C5 C4 1.0(7)
Mn1A N1 C5 C4 -177.7(4)
C3 C4 C5 N1 -1.5(8)
Mn1A O2 C6 O3 18.7(7)
Mn1A O2 C6 C7 -165.5(3)
Mn2A O3 C6 O2 12.3(7)
Mn2A O3 C6 C7 -163.5(3)
O2 C6 C7 C9C -114.0(10)
O3 C6 C7 C9C 62.0(10)
O2 C6 C7 C10A 169.1(7)
O3 C6 C7 C10A -14.9(9)
O2 C6 C7 C8A 36.2(9)
O3 C6 C7 C8A -147.8(7)
O2 C6 C7 C8C 18.8(9)
O3 C6 C7 C8C -165.2(7)
O2 C6 C7 C10C 132.4(8)
O3 C6 C7 C10C -51.6(8)
O2 C6 C7 C9A -78.4(7)
O3 C6 C7 C9A 97.6(6)
Mn2A O4 C11 O5 2.5(7)
Mn2A O4 C11 C12 -177.5(3)
Mn1A O5 C11 O4 25.2(6)
Mn1A O5 C11 C12 -154.8(3)
O4 C11 C12 C13 110.8(5)
O5 C11 C12 C13 -69.1(5)
O4 C11 C12 C15 -8.5(7)
O5 C11 C12 C15 171.5(4)
O4 C11 C12 C14 -128.5(5)
O5 C11 C12 C14 51.5(6)
C20 N2 C16 C17 -0.3(7)
Mn2A N2 C16 C17 179.7(4)
N2 C16 C17 C18 -0.7(8)
C16 C17 C18 C19 1.6(8)
C17 C18 C19 C20 -1.5(8)
C16 N2 C20 C19 0.3(7)
Mn2A N2 C20 C19 -179.6(4)
C18 C19 C20 N2 0.6(8)
Mn2A O6 C21 O7 1.1(8)
Mn2A O6 C21 C22 177.6(4)
Mn3A O7 C21 O6 15.8(7)
Mn3A O7 C21 C22 -160.6(4)
O6 C21 C22 C24A -178.6(6)
O7 C21 C22 C24A -2.0(8)
O6 C21 C22 C25C -123.2(10)
O7 C21 C22 C25C 53.4(10)
O6 C21 C22 C23C 17.9(11)
O7 C21 C22 C23C -165.5(9)
O6 C21 C22 C23A 47.4(8)
O7 C21 C22 C23A -135.9(6)
O6 C21 C22 C24C 129.4(9)
O7 C21 C22 C24C -54.0(9)
O6 C21 C22 C25A -66.0(6)
O7 C21 C22 C25A 110.6(6)
Mn3A O9 C26 O8 25.4(7)
Mn3A O9 C26 C27 -154.1(4)
Mn2A O8 C26 O9 6.3(7)
Mn2A O8 C26 C27 -174.2(3)
O9 C26 C27 C28A -8.8(10)
O8 C26 C27 C28A 171.6(8)
O9 C26 C27 C29C 137.7(11)
O8 C26 C27 C29C -41.9(11)
O9 C26 C27 C30C -100.4(10)
O8 C26 C27 C30C 79.9(10)
O9 C26 C27 C28C 18.3(10)
O8 C26 C27 C28C -161.3(8)
O9 C26 C27 C30A -134.2(6)
O8 C26 C27 C30A 46.2(7)
O9 C26 C27 C29A 115.2(7)
O8 C26 C27 C29A -64.4(7)
Mn3A O10 C31 O11 -26.3(10)
Mn3A O10 C31 C32 156.9(4)
O10 C31 C32 C35C -156(2)
O11 C31 C32 C35C 26(2)
O10 C31 C32 C34A 109.3(8)
O11 C31 C32 C34A -67.8(9)
O10 C31 C32 C33C -33.0(16)
O11 C31 C32 C33C 149.8(15)
O10 C31 C32 C35A -132.8(7)
O11 C31 C32 C35A 50.0(8)
O10 C31 C32 C34C 82(2)
O11 C31 C32 C34C -95.3(19)
O10 C31 C32 C33A -6.6(10)
O11 C31 C32 C33A 176.3(8)
Mn3A O12 C36 O13 -9.7(7)
Mn3A O12 C36 C37 167.9(3)
Mn1A O13 C36 O12 35.0(7)
Mn1A O13 C36 C37 -142.7(4)
O12 C36 C37 C38 8.5(6)
O13 C36 C37 C38 -173.6(4)
O12 C36 C37 C39 -112.2(5)
O13 C36 C37 C39 65.6(5)
O12 C36 C37 C40 129.7(5)
O13 C36 C37 C40 -52.5(6)
Mn3A O14 C41 O15 40.2(7)
Mn3A O14 C41 C42 -141.2(4)
Mn1A O15 C41 O14 -18.3(7)
Mn1A O15 C41 C42 163.0(4)
O14 C41 C42 C44C -7.4(11)
O15 C41 C42 C44C 171.3(10)
O14 C41 C42 C43A -178.4(7)
O15 C41 C42 C43A 0.4(9)
O14 C41 C42 C45A 50.2(8)
O15 C41 C42 C45A -131.0(7)
O14 C41 C42 C43C -136.6(10)
O15 C41 C42 C43C 42.2(10)
O14 C41 C42 C45C 111.0(10)
O15 C41 C42 C45C -70.3(10)
O14 C41 C42 C44A -56.2(8)
O15 C41 C42 C44A 122.5(7)
O28 Mn1B Mn2B O16 62.9(2)
O19 Mn1B Mn2B O16 -123.2(2)
N3 Mn1B Mn2B O16 -179.9(3)
O30 Mn1B Mn2B O16 -41.2(2)
O17 Mn1B Mn2B O16 140.3(2)
O16 Mn1B Mn2B O21 56.3(2)
O28 Mn1B Mn2B O21 119.19(13)
O19 Mn1B Mn2B O21 -66.97(13)
N3 Mn1B Mn2B O21 -123.6(3)
O30 Mn1B Mn2B O21 15.03(14)
O17 Mn1B Mn2B O21 -163.41(12)
O16 Mn1B Mn2B O18 -124.9(2)
O28 Mn1B Mn2B O18 -61.95(13)
O19 Mn1B Mn2B O18 111.90(12)
N3 Mn1B Mn2B O18 55.2(3)
O30 Mn1B Mn2B O18 -166.11(13)
O17 Mn1B Mn2B O18 15.45(12)
O16 Mn1B Mn2B N4 176.6(3)
O28 Mn1B Mn2B N4 -120.5(2)
O19 Mn1B Mn2B N4 53.4(2)
N3 Mn1B Mn2B N4 -3.3(3)
O30 Mn1B Mn2B N4 135.3(2)
O17 Mn1B Mn2B N4 -43.1(2)
O16 Mn1B Mn2B O20 137.8(2)
O28 Mn1B Mn2B O20 -159.25(12)
O19 Mn1B Mn2B O20 14.60(12)
N3 Mn1B Mn2B O20 -42.1(3)
O30 Mn1B Mn2B O20 96.59(13)
O17 Mn1B Mn2B O20 -81.85(12)
O16 Mn1B Mn2B O23 -46.7(2)
O28 Mn1B Mn2B O23 16.18(13)
O19 Mn1B Mn2B O23 -169.98(12)
N3 Mn1B Mn2B O23 133.4(3)
O30 Mn1B Mn2B O23 -87.99(13)
O17 Mn1B Mn2B O23 93.57(12)
O21 Mn2B O16 Mn1B -129.50(18)
O18 Mn2B O16 Mn1B 53.86(19)
O20 Mn2B O16 Mn1B -39.53(18)
O23 Mn2B O16 Mn1B 139.14(17)
O21 Mn2B O16 Mn3B 49.12(16)
O18 Mn2B O16 Mn3B -127.52(15)
O20 Mn2B O16 Mn3B 139.09(15)
O23 Mn2B O16 Mn3B -42.24(16)
Mn1B Mn2B O16 Mn3B 178.6(3)
O28 Mn1B O16 Mn2B -122.75(18)
O19 Mn1B O16 Mn2B 55.68(19)
O30 Mn1B O16 Mn2B 144.69(17)
O17 Mn1B O16 Mn2B -37.58(18)
O28 Mn1B O16 Mn3B 58.58(16)
O19 Mn1B O16 Mn3B -123.00(14)
O30 Mn1B O16 Mn3B -33.98(16)
O17 Mn1B O16 Mn3B 143.75(14)
Mn2B Mn1B O16 Mn3B -178.7(3)
O29 Mn3B O16 Mn2B -128.48(16)
O22 Mn3B O16 Mn2B -35.42(17)
O27 Mn3B O16 Mn2B 139.70(16)
O24 Mn3B O16 Mn2B 54.88(16)
O29 Mn3B O16 Mn1B 50.25(16)
O22 Mn3B O16 Mn1B 143.32(15)
O27 Mn3B O16 Mn1B -41.56(16)
O24 Mn3B O16 Mn1B -126.38(15)
O16 Mn1B O17 C51 -8.7(3)
O28 Mn1B O17 C51 87.0(3)
O19 Mn1B O17 C51 -104.1(3)
N3 Mn1B O17 C51 172.0(4)
O30 Mn1B O17 C51 160.5(5)
Mn2B Mn1B O17 C51 -26.0(3)
O16 Mn2B O18 C51 -37.8(4)
O21 Mn2B O18 C51 159.4(6)
N4 Mn2B O18 C51 138.5(4)
O20 Mn2B O18 C51 55.0(3)
O23 Mn2B O18 C51 -134.0(3)
Mn1B Mn2B O18 C51 -15.2(3)
O16 Mn1B O19 C56 -33.2(3)
O28 Mn1B O19 C56 138.8(6)
N3 Mn1B O19 C56 145.9(4)
O30 Mn1B O19 C56 -130.8(3)
O17 Mn1B O19 C56 61.2(3)
Mn2B Mn1B O19 C56 -10.2(3)
O16 Mn2B O20 C56 -10.5(3)
O21 Mn2B O20 C56 85.4(3)
O18 Mn2B O20 C56 -105.6(3)
N4 Mn2B O20 C56 170.3(4)
Mn1B Mn2B O20 C56 -28.7(3)
O16 Mn2B O21 C66 -49.1(4)
O18 Mn2B O21 C66 113.7(7)
N4 Mn2B O21 C66 134.6(4)
O20 Mn2B O21 C66 -141.6(4)
O23 Mn2B O21 C66 47.6(4)
Mn1B Mn2B O21 C66 -72.0(4)
O16 Mn3B O22 C66 3.9(4)
O29 Mn3B O22 C66 102.5(4)
O24 Mn3B O22 C66 -86.2(4)
O25 Mn3B O22 C66 -168.1(4)
O16 Mn2B O23 C71 -5.0(4)
O21 Mn2B O23 C71 -101.0(4)
O18 Mn2B O23 C71 89.4(4)
N4 Mn2B O23 C71 174.2(4)
Mn1B Mn2B O23 C71 14.9(4)
O16 Mn3B O24 C71 -35.9(4)
O22 Mn3B O24 C71 57.1(4)
O27 Mn3B O24 C71 -127.6(4)
O25 Mn3B O24 C71 149.9(4)
O29 Mn3B O25 C76 -139.2(4)
O22 Mn3B O25 C76 128.3(4)
O27 Mn3B O25 C76 -47.5(4)
O24 Mn3B O25 C76 38.4(4)
O16 Mn3B O27 C81 0.0(4)
O29 Mn3B O27 C81 -98.5(4)
O24 Mn3B O27 C81 89.9(4)
O25 Mn3B O27 C81 172.5(4)
O16 Mn1B O28 C81 -51.5(4)
O19 Mn1B O28 C81 136.5(6)
N3 Mn1B O28 C81 129.4(4)
O30 Mn1B O28 C81 46.5(4)
O17 Mn1B O28 C81 -145.0(4)
Mn2B Mn1B O28 C81 -76.1(4)
O16 Mn3B O29 C86 -44.2(3)
O22 Mn3B O29 C86 -137.7(3)
O27 Mn3B O29 C86 47.7(3)
O25 Mn3B O29 C86 129.5(3)
O16 Mn1B O30 C86 1.5(5)
O28 Mn1B O30 C86 -94.8(4)
O19 Mn1B O30 C86 96.5(4)
N3 Mn1B O30 C86 -179.2(5)
O17 Mn1B O30 C86 -167.6(5)
Mn2B Mn1B O30 C86 19.5(5)
O28 Mn1B N3 C50 -136.2(4)
O19 Mn1B N3 C50 45.2(4)
O30 Mn1B N3 C50 -43.9(4)
O17 Mn1B N3 C50 138.6(4)
Mn2B Mn1B N3 C50 100.8(4)
O28 Mn1B N3 C46 42.8(4)
O19 Mn1B N3 C46 -135.8(4)
O30 Mn1B N3 C46 135.2(4)
O17 Mn1B N3 C46 -42.4(4)
Mn2B Mn1B N3 C46 -80.1(4)
O21 Mn2B N4 C65 -133.8(4)
O18 Mn2B N4 C65 42.2(4)
O20 Mn2B N4 C65 136.0(4)
O23 Mn2B N4 C65 -42.8(4)
Mn1B Mn2B N4 C65 99.3(4)
O21 Mn2B N4 C61 51.3(3)
O18 Mn2B N4 C61 -132.7(3)
O20 Mn2B N4 C61 -39.0(3)
O23 Mn2B N4 C61 142.3(3)
Mn1B Mn2B N4 C61 -75.6(4)
C50 N3 C46 C47 0.1(8)
Mn1B N3 C46 C47 -179.0(4)
N3 C46 C47 C48 -0.6(9)
C46 C47 C48 C49 0.4(10)
C47 C48 C49 C50 0.1(10)
C46 N3 C50 C49 0.5(8)
Mn1B N3 C50 C49 179.6(4)
C48 C49 C50 N3 -0.6(9)
Mn1B O17 C51 O18 26.7(6)
Mn1B O17 C51 C52 -154.4(3)
Mn2B O18 C51 O17 0.8(6)
Mn2B O18 C51 C52 -178.3(3)
O17 C51 C52 C53A 128.3(7)
O18 C51 C52 C53A -52.6(8)
O17 C51 C52 C54C -155.8(8)
O18 C51 C52 C54C 23.3(8)
O17 C51 C52 C55C -24.8(8)
O18 C51 C52 C55C 154.3(6)
O17 C51 C52 C55A -0.8(8)
O18 C51 C52 C55A 178.3(6)
O17 C51 C52 C53C 90.4(7)
O18 C51 C52 C53C -90.5(6)
O17 C51 C52 C54A -116.6(6)
O18 C51 C52 C54A 62.5(6)
Mn2B O20 C56 O19 33.7(6)
Mn2B O20 C56 C57 -144.1(3)
Mn1B O19 C56 O20 -7.3(6)
Mn1B O19 C56 C57 170.5(3)
O20 C56 C57 C58 -160.7(4)
O19 C56 C57 C58 21.4(6)
O20 C56 C57 C59 79.8(5)
O19 C56 C57 C59 -98.2(5)
O20 C56 C57 C60 -38.6(6)
O19 C56 C57 C60 143.4(4)
C65 N4 C61 C62 -1.5(7)
Mn2B N4 C61 C62 173.6(4)
N4 C61 C62 C63 1.0(8)
C61 C62 C63 C64 0.3(8)
C62 C63 C64 C65 -1.0(8)
C61 N4 C65 C64 0.8(7)
Mn2B N4 C65 C64 -174.2(4)
C63 C64 C65 N4 0.4(8)
Mn3B O22 C66 O21 1.8(7)
Mn3B O22 C66 C67 -179.6(3)
Mn2B O21 C66 O22 24.8(7)
Mn2B O21 C66 C67 -153.8(3)
O22 C66 C67 C68C 95.4(9)
O21 C66 C67 C68C -85.9(9)
O22 C66 C67 C69A -92.2(7)
O21 C66 C67 C69A 86.5(7)
O22 C66 C67 C69C -136.6(8)
O21 C66 C67 C69C 42.1(8)
O22 C66 C67 C70A 32.6(7)
O21 C66 C67 C70A -148.7(5)
O22 C66 C67 C70C -23.2(10)
O21 C66 C67 C70C 155.4(9)
O22 C66 C67 C68A 147.2(6)
O21 C66 C67 C68A -34.1(7)
Mn2B O23 C71 O24 28.0(6)
Mn2B O23 C71 C72 -150.9(3)
Mn3B O24 C71 O23 -0.4(6)
Mn3B O24 C71 C72 178.6(3)
O23 C71 C72 C73 -0.9(6)
O24 C71 C72 C73 -179.9(4)
O23 C71 C72 C74 -121.4(4)
O24 C71 C72 C74 59.6(5)
O23 C71 C72 C75 119.6(4)
O24 C71 C72 C75 -59.4(5)
Mn3B O25 C76 O26 -26.9(7)
Mn3B O25 C76 C77 155.2(3)
O25 C76 C77 C79A -166.1(6)
O26 C76 C77 C79A 15.9(7)
O25 C76 C77 C80A -35.5(7)
O26 C76 C77 C80A 146.5(6)
O25 C76 C77 C78C 120.2(14)
O26 C76 C77 C78C -57.8(14)
O25 C76 C77 C80C -7.6(12)
O26 C76 C77 C80C 174.5(11)
O25 C76 C77 C79C -124.6(11)
O26 C76 C77 C79C 57.5(11)
O25 C76 C77 C78A 80.2(6)
O26 C76 C77 C78A -97.8(5)
Mn3B O27 C81 O28 14.1(7)
Mn3B O27 C81 C82 -166.7(3)
Mn1B O28 C81 O27 15.1(7)
Mn1B O28 C81 C82 -164.1(3)
O27 C81 C82 C83A 127.5(8)
O28 C81 C82 C83A -53.2(9)
O27 C81 C82 C84C -69.2(9)
O28 C81 C82 C84C 110.1(9)
O27 C81 C82 C85C 55.2(9)
O28 C81 C82 C85C -125.5(8)
O27 C81 C82 C84A -108.8(7)
O28 C81 C82 C84A 70.4(7)
O27 C81 C82 C85A 5.8(8)
O28 C81 C82 C85A -174.9(7)
O27 C81 C82 C83C 170.5(8)
O28 C81 C82 C83C -10.2(9)
Mn3B O29 C86 O30 18.7(6)
Mn3B O29 C86 C87 -161.7(3)
Mn1B O30 C86 O29 8.2(7)
Mn1B O30 C86 C87 -171.4(3)
O29 C86 C87 C89A 159.5(8)
O30 C86 C87 C89A -20.9(8)
O29 C86 C87 C88C -121.4(8)
O30 C86 C87 C88C 58.2(8)
O29 C86 C87 C90C 5.0(9)
O30 C86 C87 C90C -175.4(8)
O29 C86 C87 C90A 32.1(7)
O30 C86 C87 C90A -148.2(6)
O29 C86 C87 C88A -83.6(7)
O30 C86 C87 C88A 96.1(6)
O29 C86 C87 C89C 125.3(8)
O30 C86 C87 C89C -55.1(8)
